data_7044961
loop_
_publ_author_name
'Blackaby, William J. M.'
'Sabater, Sara'
'Poulten, Rebecca C.'
'Page, Michael J.'
'Folli, Andrea'
'Krewald, Vera'
'Mahon, Mary F.'
'Murphy, Damien M.'
'Richards, Emma'
'Whittlesey, Michael K.'

_publ_section_title
;
 Mono- and dinuclear Ni(i) products formed upon bromide abstraction from
 the Ni(i) ring-expanded NHC complex [Ni(6-Mes)(PPh<sub>3</sub>)Br].
;
_journal_issue 3
_journal_name_full 'Dalton transactions (Cambridge, England : 2003)'
_journal_page_first 769
_journal_page_last 782
_journal_paper_doi 10.1039/c7dt04187j
_journal_volume 47
_journal_year 2018
_chemical_formula_moiety '2(C31 H40 N2 Ni), 2(B C24 F20)'
_chemical_formula_sum 'C110 H80.2 B2 F40 N4 Ni1.8'
_chemical_formula_weight 2345.27
_space_group_crystal_system triclinic
_space_group_IT_number 2
_space_group_name_Hall '-P 1'
_space_group_name_H-M_alt 'P -1'
_symmetry_space_group_name_Hall '-P 1'
_symmetry_space_group_name_H-M 'P -1'
_atom_sites_solution_hydrogens geom
_atom_sites_solution_primary direct
_audit_creation_date 2017-10-03
_audit_creation_method
;
Olex2 1.2
(compiled 2017.08.10 svn.r3458 for OlexSys, GUI svn.r5381)
;
_audit_update_record
;
2017-10-07 deposited with the CCDC.
2017-12-04 downloaded from the CCDC.
;
_cell_angle_alpha 92.241(3)
_cell_angle_beta 90.291(3)
_cell_angle_gamma 107.737(4)
_cell_formula_units_Z 2
_cell_length_a 10.4000(4)
_cell_length_b 16.7387(6)
_cell_length_c 29.4479(9)
_cell_measurement_reflns_used 8992
_cell_measurement_temperature 150.00(10)
_cell_measurement_theta_max 71.3070
_cell_measurement_theta_min 4.5100
_cell_volume 4878.2(3)
_computing_cell_refinement
;
CrysAlisPro, Agilent Technologies,
Version 1.171.37.34 (release 22-05-2014 CrysAlis171 .NET)
(compiled May 22 2014,16:03:01)
;
_computing_data_collection
;
CrysAlisPro, Agilent Technologies,
Version 1.171.37.34 (release 22-05-2014 CrysAlis171 .NET)
(compiled May 22 2014,16:03:01)
;
_computing_data_reduction
;
CrysAlisPro, Agilent Technologies,
Version 1.171.37.34 (release 22-05-2014 CrysAlis171 .NET)
(compiled May 22 2014,16:03:01)
;
_computing_molecular_graphics 'Olex2 (Dolomanov et al., 2009)'
_computing_publication_material 'Olex2 (Dolomanov et al., 2009)'
_computing_structure_refinement 'ShelXL (Sheldrick, 2015)'
_computing_structure_solution 'ShelXS (Sheldrick, 2008)'
_diffrn_ambient_temperature 150.00(10)
_diffrn_measured_fraction_theta_full 0.992
_diffrn_measured_fraction_theta_max 0.967
_diffrn_measurement_device_type 'SuperNova, Dual, Cu at zero, EosS2'
_diffrn_measurement_method CCD
_diffrn_radiation_type CuK\a
_diffrn_radiation_wavelength 1.54184
_diffrn_reflns_av_R_equivalents 0.0393
_diffrn_reflns_av_unetI/netI 0.0624
_diffrn_reflns_Laue_measured_fraction_full 0.992
_diffrn_reflns_Laue_measured_fraction_max 0.967
_diffrn_reflns_limit_h_max 8
_diffrn_reflns_limit_h_min -12
_diffrn_reflns_limit_k_max 19
_diffrn_reflns_limit_k_min -20
_diffrn_reflns_limit_l_max 35
_diffrn_reflns_limit_l_min -36
_diffrn_reflns_number 31281
_diffrn_reflns_point_group_measured_fraction_full 0.992
_diffrn_reflns_point_group_measured_fraction_max 0.967
_diffrn_reflns_theta_full 67.684
_diffrn_reflns_theta_max 72.099
_diffrn_reflns_theta_min 4.509
_exptl_absorpt_coefficient_mu 1.607
_exptl_absorpt_correction_T_max 1.00000
_exptl_absorpt_correction_T_min 0.74458
_exptl_absorpt_correction_type multi-scan
_exptl_absorpt_process_details
;
CrysAlisPro, Agilent Technologies,
Version 1.171.37.34 (release 22-05-2014 CrysAlis171 .NET)
(compiled May 22 2014,16:03:01)
Empirical absorption correction using spherical harmonics,
 implemented in SCALE3 ABSPACK scaling algorithm.
;
_exptl_crystal_colour colorless
_exptl_crystal_density_diffrn 1.597
_exptl_crystal_density_method 'not measured'
_exptl_crystal_description tabloid
_exptl_crystal_F_000 2377
_exptl_crystal_size_max 0.2234
_exptl_crystal_size_mid 0.1027
_exptl_crystal_size_min 0.0374
_refine_diff_density_max 1.116
_refine_diff_density_min -0.981
_refine_diff_density_rms 0.080
_refine_ls_extinction_method none
_refine_ls_goodness_of_fit_ref 1.053
_refine_ls_hydrogen_treatment constr
_refine_ls_matrix_type full
_refine_ls_number_parameters 1525
_refine_ls_number_reflns 18573
_refine_ls_number_restraints 244
_refine_ls_restrained_S_all 1.071
_refine_ls_R_factor_all 0.1135
_refine_ls_R_factor_gt 0.0890
_refine_ls_shift/su_max 0.000
_refine_ls_shift/su_mean 0.000
_refine_ls_structure_factor_coef Fsqd
_refine_ls_weighting_details 'w=1/[\s^2^(Fo^2^)+(0.1357P)^2^+5.2250P] where P=(Fo^2^+2Fc^2^)/3'
_refine_ls_weighting_scheme calc
_refine_ls_wR_factor_gt 0.2431
_refine_ls_wR_factor_ref 0.2676
_reflns_Friedel_coverage 0.000
_reflns_number_gt 13518
_reflns_number_total 18573
_reflns_threshold_expression 'I > 2\s(I)'
_cod_data_source_file c7dt04187j2.cif
_cod_data_source_block s14mkw3
_cod_depositor_comments 'Adding full bibliography for 7044955--7044965.cif.'
_cod_original_formula_sum 'C110 H80.20 B2 F40 N4 Ni1.80'
_cod_database_code 7044961
_shelxl_version_number 2014-3
_shelx_space_group_comment
;
The symmetry employed for this shelxl refinement is uniquely defined
by the following loop, which should always be used as a source of
symmetry information in preference to the above space-group names.
They are only intended as comments.
;
_shelx_estimated_absorpt_t_max 0.942
_shelx_estimated_absorpt_t_min 0.715
_olex2_refinement_description
;
1. Fixed Uiso
 At 1.2 times of:
  All C(H) groups, All C(H,H) groups
 At 1.5 times of:
  All C(H,H,H) groups
2. Restrained distances
 B1-C63 \\sim B1A-C63A
 with sigma of 0.005
 F1-B1 \\sim F1A-B1
 with sigma of 0.005
 C32-Ni2 \\sim C32-Ni2A
 with sigma of 0.02
 C1-Ni1 \\sim C1-Ni1A
 with sigma of 0.02
3. Uiso/Uaniso restraints and constraints
Uanis(F1A) \\sim Ueq, Uanis(F2A) \\sim Ueq, Uanis(F3A) \\sim Ueq, Uanis(F4A)
\\sim Ueq, Uanis(F5A) \\sim Ueq, Uanis(C63A) \\sim Ueq, Uanis(C64A) \\sim Ueq,
Uanis(C65A) \\sim Ueq, Uanis(C66A) \\sim Ueq, Uanis(C67A) \\sim Ueq,
Uanis(C68A) \\sim Ueq: with sigma of 0.01 and sigma for terminal atoms of 0.02
Uanis(C63) \\sim Ueq, Uanis(C64) \\sim Ueq, Uanis(C65) \\sim Ueq, Uanis(C66)
\\sim Ueq, Uanis(C67) \\sim Ueq, Uanis(C68) \\sim Ueq, Uanis(F1) \\sim Ueq,
Uanis(F2) \\sim Ueq, Uanis(F3) \\sim Ueq, Uanis(F4) \\sim Ueq, Uanis(F5) \\sim
Ueq: with sigma of 0.01 and sigma for terminal atoms of 0.02
Uanis(C54) \\sim Ueq, Uanis(C55) \\sim Ueq, Uanis(C56) \\sim Ueq, Uanis(C57)
\\sim Ueq, Uanis(C58) \\sim Ueq, Uanis(C59) \\sim Ueq, Uanis(C60) \\sim Ueq,
Uanis(C61) \\sim Ueq, Uanis(C62) \\sim Ueq: with sigma of 0.01 and sigma for
terminal atoms of 0.02
Uanis(C23) \\sim Ueq, Uanis(C24) \\sim Ueq, Uanis(C25) \\sim Ueq, Uanis(C26)
\\sim Ueq, Uanis(C27) \\sim Ueq, Uanis(C28) \\sim Ueq, Uanis(C29) \\sim Ueq,
Uanis(C30) \\sim Ueq, Uanis(C31) \\sim Ueq: with sigma of 0.01 and sigma for
terminal atoms of 0.02
Uanis(B1) = Uanis(B1A)
Uanis(Ni1) = Uanis(Ni1A)
Uanis(Ni2) = Uanis(Ni2A)
4. Others
 Fixed Sof: Ni1(0.85) Ni1A(0.15) Ni2(0.75) Ni2A(0.05) F1(0.65) F2(0.65)
 F3(0.65) F4(0.65) F5(0.65) F1A(0.35) F2A(0.35) F3A(0.35) F4A(0.35) F5A(0.35)
 C63(0.65) C64(0.65) C65(0.65) C66(0.65) C67(0.65) C68(0.65) C63A(0.35)
 C64A(0.35) C65A(0.35) C66A(0.35) C67A(0.35) C68A(0.35) B1(0.65) B1A(0.35)
5.a Secondary CH2 refined with riding coordinates:
 C2(H2A,H2B), C3(H3A,H3B), C4(H4A,H4B), C33(H33A,H33B), C34(H34A,H34B),
 C35(H35A,H35B)
5.b Aromatic/amide H refined with riding coordinates:
 C7(H7), C9(H9), C16(H16), C18(H18), C23(H23), C25(H25), C27(H27), C38(H38),
 C40(H40), C47(H47), C49(H49), C54(H54), C56(H56), C58(H58)
5.c Fitted hexagon refined as free rotating group:
 C63(C64,C65,C66,C67,C68), C63A(C64A,C65A,C66A,C67A,C68A)
5.d Idealised Me refined as rotating group:
 C11(H11A,H11B,H11C), C12(H12A,H12B,H12C), C13(H13A,H13B,H13C), C20(H20A,H20B,
 H20C), C21(H21A,H21B,H21C), C22(H22A,H22B,H22C), C29(H29A,H29B,H29C), C30(H30A,
 H30B,H30C), C31(H31A,H31B,H31C), C42(H42A,H42B,H42C), C43(H43A,H43B,H43C),
 C44(H44A,H44B,H44C), C51(H51A,H51B,H51C), C52(H52A,H52B,H52C), C53(H53A,H53B,
 H53C), C60(H60A,H60B,H60C), C61(H61A,H61B,H61C), C62(H62A,H62B,H62C)
;
_olex2_submission_special_instructions 'No special instructions were received'

loop_
_space_group_symop_operation_xyz
'x, y, z'
'-x, -y, -z'

loop_
_atom_site_label
_atom_site_type_symbol
_atom_site_fract_x
_atom_site_fract_y
_atom_site_fract_z
_atom_site_U_iso_or_equiv
_atom_site_adp_type
_atom_site_occupancy
_atom_site_site_symmetry_order
_atom_site_calc_flag
_atom_site_refinement_flags_posn
_atom_site_refinement_flags_adp
_atom_site_refinement_flags_occupancy
_atom_site_disorder_assembly
_atom_site_disorder_group
Ni1 Ni 0.27872(10) 0.69253(7) 0.13059(4) 0.0506(3) Uani 0.85 1 d D . P A 1
Ni1A Ni 0.2545(6) 0.7338(4) 0.1368(2) 0.0506(3) Uani 0.15 1 d D . P A 2
N1 N 0.4636(4) 0.8697(2) 0.12846(13) 0.0447(8) Uani 1 1 d . . . . .
N2 N 0.5409(4) 0.7558(2) 0.11656(12) 0.0409(8) Uani 1 1 d . . . . .
C1 C 0.4394(4) 0.7875(2) 0.12473(14) 0.0366(8) Uani 1 1 d D . . . .
C2 C 0.6000(6) 0.9293(3) 0.1234(2) 0.0647(15) Uani 1 1 d . . . . .
H2A H 0.6452 0.9442 0.1536 0.078 Uiso 1 1 calc R . . . .
H2B H 0.5929 0.9814 0.1102 0.078 Uiso 1 1 calc R . . . .
C3 C 0.6823(5) 0.8907(3) 0.0929(2) 0.0626(14) Uani 1 1 d . . . . .
H3A H 0.6449 0.8837 0.0615 0.075 Uiso 1 1 calc R . . . .
H3B H 0.7765 0.9282 0.0925 0.075 Uiso 1 1 calc R . . . .
C4 C 0.6803(4) 0.8068(3) 0.10966(18) 0.0514(11) Uani 1 1 d . . . . .
H4A H 0.7231 0.7779 0.0871 0.062 Uiso 1 1 calc R . . . .
H4B H 0.7322 0.8145 0.1386 0.062 Uiso 1 1 calc R . . . .
C5 C 0.3568(5) 0.9053(3) 0.13780(16) 0.0441(10) Uani 1 1 d . . . . .
C6 C 0.2939(6) 0.9310(3) 0.10231(17) 0.0514(11) Uani 1 1 d . . . . .
C7 C 0.1931(6) 0.9672(3) 0.11166(18) 0.0549(11) Uani 1 1 d . . . . .
H7 H 0.1489 0.9842 0.0872 0.066 Uiso 1 1 calc R . . . .
C8 C 0.1553(6) 0.9792(3) 0.1558(2) 0.0597(13) Uani 1 1 d . . . . .
C9 C 0.2192(6) 0.9523(4) 0.19021(19) 0.0656(14) Uani 1 1 d . . . . .
H9 H 0.1920 0.9584 0.2206 0.079 Uiso 1 1 calc R . . . .
C10 C 0.3216(6) 0.9164(3) 0.18269(17) 0.0536(11) Uani 1 1 d . . . . .
C11 C 0.3315(8) 0.9179(5) 0.0537(2) 0.0796(19) Uani 1 1 d . . . . .
H11A H 0.4280 0.9462 0.0499 0.119 Uiso 1 1 calc GR . . . .
H11B H 0.2789 0.9413 0.0332 0.119 Uiso 1 1 calc GR . . . .
H11C H 0.3119 0.8577 0.0465 0.119 Uiso 1 1 calc GR . . . .
C12 C 0.0436(7) 1.0163(5) 0.1660(3) 0.0824(19) Uani 1 1 d . . . . .
H12A H 0.0068 1.0292 0.1374 0.124 Uiso 1 1 calc GR . . . .
H12B H 0.0790 1.0680 0.1849 0.124 Uiso 1 1 calc GR . . . .
H12C H -0.0280 0.9760 0.1822 0.124 Uiso 1 1 calc GR . . . .
C13 C 0.3900(8) 0.8881(5) 0.2217(2) 0.081(2) Uani 1 1 d . . . . .
H13A H 0.4880 0.9081 0.2180 0.121 Uiso 1 1 calc GR . . . .
H13B H 0.3595 0.8267 0.2219 0.121 Uiso 1 1 calc GR . . . .
H13C H 0.3666 0.9113 0.2505 0.121 Uiso 1 1 calc GR . . . .
C14 C 0.5052(4) 0.6661(3) 0.11429(14) 0.0382(8) Uani 1 1 d . . . . .
C15 C 0.4796(4) 0.6233(3) 0.07174(15) 0.0394(9) Uani 1 1 d . . . . .
C16 C 0.4457(5) 0.5364(3) 0.07023(18) 0.0487(10) Uani 1 1 d . . . . .
H16 H 0.4261 0.5067 0.0416 0.058 Uiso 1 1 calc R . . . .
C17 C 0.4395(5) 0.4918(3) 0.10915(19) 0.0514(11) Uani 1 1 d . . . . .
C18 C 0.4691(5) 0.5363(3) 0.15056(18) 0.0521(11) Uani 1 1 d . . . . .
H18 H 0.4652 0.5063 0.1775 0.062 Uiso 1 1 calc R . . . .
C19 C 0.5044(4) 0.6231(3) 0.15389(16) 0.0458(10) Uani 1 1 d . . . . .
C20 C 0.4885(5) 0.6707(3) 0.02903(15) 0.0505(11) Uani 1 1 d . . . . .
H20A H 0.4353 0.7098 0.0322 0.076 Uiso 1 1 calc GR . . . .
H20B H 0.4531 0.6310 0.0033 0.076 Uiso 1 1 calc GR . . . .
H20C H 0.5830 0.7021 0.0237 0.076 Uiso 1 1 calc GR . . . .
C21 C 0.4006(6) 0.3967(3) 0.1061(3) 0.0715(17) Uani 1 1 d . . . . .
H21A H 0.3038 0.3733 0.0991 0.107 Uiso 1 1 calc GR . . . .
H21B H 0.4209 0.3762 0.1351 0.107 Uiso 1 1 calc GR . . . .
H21C H 0.4520 0.3790 0.0820 0.107 Uiso 1 1 calc GR . . . .
C22 C 0.5448(7) 0.6700(4) 0.19913(18) 0.0674(15) Uani 1 1 d . . . . .
H22A H 0.5615 0.6320 0.2213 0.101 Uiso 1 1 calc GR . . . .
H22B H 0.4719 0.6914 0.2098 0.101 Uiso 1 1 calc GR . . . .
H22C H 0.6271 0.7171 0.1957 0.101 Uiso 1 1 calc GR . . . .
C23 C 0.0750(5) 0.6786(5) 0.1002(3) 0.086(2) Uani 1 1 d . U . . .
H23 H 0.0523 0.7062 0.0752 0.103 Uiso 1 1 calc R . . A .
C24 C 0.0699(7) 0.7091(5) 0.1435(3) 0.085(2) Uani 1 1 d . U . . .
C25 C 0.1067(7) 0.6737(5) 0.1795(3) 0.085(2) Uani 1 1 d . U . . .
H25 H 0.1064 0.6987 0.2090 0.102 Uiso 1 1 calc R . . A .
C26 C 0.1449(5) 0.6021(4) 0.1747(2) 0.0666(15) Uani 1 1 d . U . . .
C27 C 0.1485(5) 0.5681(3) 0.13029(18) 0.0534(11) Uani 1 1 d . U . . .
H27 H 0.1748 0.5186 0.1264 0.064 Uiso 1 1 calc R . . A .
C28 C 0.1153(5) 0.6040(4) 0.0926(2) 0.0608(14) Uani 1 1 d . U . . .
C29 C 0.0043(12) 0.7765(7) 0.1455(6) 0.179(6) Uani 1 1 d . U . . .
H29A H 0.0146 0.8038 0.1163 0.269 Uiso 1 1 calc GR . . . .
H29B H 0.0470 0.8180 0.1697 0.269 Uiso 1 1 calc GR . . . .
H29C H -0.0919 0.7521 0.1517 0.269 Uiso 1 1 calc GR . . . .
C30 C 0.1766(8) 0.5600(6) 0.2161(2) 0.100(3) Uani 1 1 d . U . . .
H30A H 0.2498 0.5999 0.2340 0.150 Uiso 1 1 calc GR . . . .
H30B H 0.2046 0.5113 0.2063 0.150 Uiso 1 1 calc GR . . . .
H30C H 0.0960 0.5416 0.2348 0.150 Uiso 1 1 calc GR . . . .
C31 C 0.1165(7) 0.5671(6) 0.0466(2) 0.100(3) Uani 1 1 d . U . . .
H31A H 0.1760 0.5315 0.0463 0.150 Uiso 1 1 calc GR . . . .
H31B H 0.1496 0.6120 0.0253 0.150 Uiso 1 1 calc GR . . . .
H31C H 0.0247 0.5331 0.0376 0.150 Uiso 1 1 calc GR . . . .
Ni2 Ni 0.59150(12) 0.31402(7) 0.37121(4) 0.0526(3) Uani 0.75 1 d D . P B 1
Ni2A Ni 0.5228(17) 0.2667(11) 0.3626(7) 0.0526(3) Uani 0.05 1 d D . P B 2
N3 N 0.6049(4) 0.1366(2) 0.37001(13) 0.0468(9) Uani 1 1 d . . . . .
N4 N 0.7914(4) 0.2511(2) 0.38349(12) 0.0419(8) Uani 1 1 d . . . . .
C32 C 0.6607(5) 0.2195(3) 0.37504(14) 0.0404(9) Uani 1 1 d D . . . .
C33 C 0.6853(6) 0.0776(3) 0.3731(2) 0.0617(14) Uani 1 1 d . . . . .
H33A H 0.7166 0.0662 0.3425 0.074 Uiso 1 1 calc R . . . .
H33B H 0.6287 0.0238 0.3848 0.074 Uiso 1 1 calc R . . . .
C34 C 0.8057(6) 0.1157(3) 0.4046(2) 0.0628(14) Uani 1 1 d . . . . .
H34A H 0.7745 0.1201 0.4361 0.075 Uiso 1 1 calc R . . . .
H34B H 0.8646 0.0790 0.4044 0.075 Uiso 1 1 calc R . . . .
C35 C 0.8836(5) 0.2010(3) 0.38959(19) 0.0544(12) Uani 1 1 d . . . . .
H35A H 0.9541 0.2292 0.4127 0.065 Uiso 1 1 calc R . . . .
H35B H 0.9287 0.1958 0.3606 0.065 Uiso 1 1 calc R . . . .
C36 C 0.4623(5) 0.1013(3) 0.36060(16) 0.0457(10) Uani 1 1 d . . . . .
C37 C 0.3750(6) 0.0709(3) 0.39600(18) 0.0537(11) Uani 1 1 d . . . . .
C38 C 0.2398(6) 0.0351(3) 0.3861(2) 0.0603(13) Uani 1 1 d . . . . .
H38 H 0.1801 0.0133 0.4101 0.072 Uiso 1 1 calc R . . . .
C39 C 0.1878(6) 0.0299(4) 0.3423(2) 0.0617(13) Uani 1 1 d . . . . .
C40 C 0.2779(6) 0.0608(4) 0.30816(19) 0.0638(14) Uani 1 1 d . . . . .
H40 H 0.2438 0.0581 0.2780 0.077 Uiso 1 1 calc R . . . .
C41 C 0.4154(6) 0.0954(3) 0.31592(17) 0.0558(12) Uani 1 1 d . . . . .
C42 C 0.4287(7) 0.0774(5) 0.4438(2) 0.082(2) Uani 1 1 d . . . . .
H42A H 0.3536 0.0562 0.4645 0.123 Uiso 1 1 calc GR . . . .
H42B H 0.4766 0.1363 0.4522 0.123 Uiso 1 1 calc GR . . . .
H42C H 0.4911 0.0440 0.4460 0.123 Uiso 1 1 calc GR . . . .
C43 C 0.0376(7) -0.0066(5) 0.3324(3) 0.0828(19) Uani 1 1 d . . . . .
H43A H -0.0093 -0.0258 0.3606 0.124 Uiso 1 1 calc GR . . . .
H43B H 0.0216 -0.0541 0.3104 0.124 Uiso 1 1 calc GR . . . .
H43C H 0.0035 0.0366 0.3199 0.124 Uiso 1 1 calc GR . . . .
C44 C 0.5098(7) 0.1272(5) 0.2778(2) 0.083(2) Uani 1 1 d . . . . .
H44A H 0.4603 0.1123 0.2487 0.124 Uiso 1 1 calc GR . . . .
H44B H 0.5829 0.1016 0.2784 0.124 Uiso 1 1 calc GR . . . .
H44C H 0.5480 0.1883 0.2814 0.124 Uiso 1 1 calc GR . . . .
C45 C 0.8445(4) 0.3411(3) 0.38599(14) 0.0389(8) Uani 1 1 d . . . . .
C46 C 0.8625(4) 0.3832(3) 0.42895(15) 0.0414(9) Uani 1 1 d . . . . .
C47 C 0.9133(5) 0.4698(3) 0.43034(18) 0.0517(11) Uani 1 1 d . . . . .
H47 H 0.9245 0.4994 0.4590 0.062 Uiso 1 1 calc R . . . .
C48 C 0.9484(5) 0.5147(3) 0.39160(19) 0.0518(11) Uani 1 1 d . . . . .
C49 C 0.9322(5) 0.4708(3) 0.35026(19) 0.0546(12) Uani 1 1 d . . . . .
H49 H 0.9566 0.5012 0.3235 0.066 Uiso 1 1 calc R . . . .
C50 C 0.8821(5) 0.3846(3) 0.34629(15) 0.0467(10) Uani 1 1 d . . . . .
C51 C 0.8267(5) 0.3361(3) 0.47130(16) 0.0534(11) Uani 1 1 d . . . . .
H51A H 0.8927 0.3064 0.4772 0.080 Uiso 1 1 calc GR . . . .
H51B H 0.7365 0.2953 0.4677 0.080 Uiso 1 1 calc GR . . . .
H51C H 0.8274 0.3754 0.4969 0.080 Uiso 1 1 calc GR . . . .
C52 C 1.0032(6) 0.6099(4) 0.3952(3) 0.0758(18) Uani 1 1 d . . . . .
H52A H 0.9287 0.6338 0.3918 0.114 Uiso 1 1 calc GR . . . .
H52B H 1.0686 0.6296 0.3711 0.114 Uiso 1 1 calc GR . . . .
H52C H 1.0477 0.6278 0.4249 0.114 Uiso 1 1 calc GR . . . .
C53 C 0.8707(8) 0.3379(4) 0.30129(18) 0.0733(17) Uani 1 1 d . . . . .
H53A H 0.7880 0.3385 0.2854 0.110 Uiso 1 1 calc GR . . . .
H53B H 0.8676 0.2797 0.3061 0.110 Uiso 1 1 calc GR . . . .
H53C H 0.9491 0.3649 0.2829 0.110 Uiso 1 1 calc GR . . . .
C54 C 0.4132(10) 0.3321(6) 0.4085(4) 0.111(3) Uani 1 1 d . U . . .
H54 H 0.3704 0.3081 0.4353 0.133 Uiso 1 1 calc R . . B .
C55 C 0.3692(7) 0.2970(5) 0.3671(5) 0.103(3) Uani 1 1 d . U . . .
C56 C 0.4256(8) 0.3275(5) 0.3283(3) 0.097(3) Uani 1 1 d . U . . .
H56 H 0.3898 0.2992 0.3003 0.116 Uiso 1 1 calc R . . B .
C57 C 0.5387(7) 0.4018(4) 0.3280(3) 0.0764(18) Uani 1 1 d . U . . .
C58 C 0.5825(5) 0.4383(4) 0.3713(2) 0.0593(13) Uani 1 1 d . U . . .
H58 H 0.6564 0.4885 0.3732 0.071 Uiso 1 1 calc R . . B .
C59 C 0.5253(6) 0.4060(4) 0.4108(2) 0.0702(16) Uani 1 1 d . U . . .
C60 C 0.2421(13) 0.2284(8) 0.3769(7) 0.202(6) Uani 1 1 d . U . . .
H60A H 0.2384 0.2184 0.4095 0.303 Uiso 1 1 calc GR . . . .
H60B H 0.2414 0.1768 0.3598 0.303 Uiso 1 1 calc GR . . . .
H60C H 0.1637 0.2452 0.3677 0.303 Uiso 1 1 calc GR . . . .
C61 C 0.6059(12) 0.4436(7) 0.2855(3) 0.122(4) Uani 1 1 d . U . . .
H61A H 0.5619 0.4845 0.2761 0.184 Uiso 1 1 calc GR . . . .
H61B H 0.5972 0.4008 0.2610 0.184 Uiso 1 1 calc GR . . . .
H61C H 0.7017 0.4722 0.2920 0.184 Uiso 1 1 calc GR . . . .
C62 C 0.5711(13) 0.4474(7) 0.4553(3) 0.132(4) Uani 1 1 d . U . . .
H62A H 0.5204 0.4866 0.4629 0.198 Uiso 1 1 calc GR . . . .
H62B H 0.6676 0.4783 0.4543 0.198 Uiso 1 1 calc GR . . . .
H62C H 0.5561 0.4050 0.4783 0.198 Uiso 1 1 calc GR . . . .
F6 F 0.6536(4) 0.6258(2) 0.43656(12) 0.0706(9) Uani 1 1 d . . . . .
F7 F 0.8469(4) 0.6803(3) 0.49842(15) 0.0898(13) Uani 1 1 d . . . . .
F8 F 0.9581(4) 0.8485(3) 0.51787(13) 0.0852(12) Uani 1 1 d . . . . .
F9 F 0.8685(4) 0.9588(2) 0.47225(14) 0.0910(13) Uani 1 1 d . . . . .
F10 F 0.6728(4) 0.90496(19) 0.41029(13) 0.0827(12) Uani 1 1 d . . . . .
F11 F 0.4473(4) 0.8197(2) 0.46346(11) 0.0685(9) Uani 1 1 d . . . . .
F12 F 0.2254(5) 0.8632(3) 0.46950(18) 0.1000(14) Uani 1 1 d . . . . .
F13 F 0.0575(4) 0.8467(3) 0.3966(2) 0.1086(17) Uani 1 1 d . . . . .
F14 F 0.1275(4) 0.7917(3) 0.31470(19) 0.1088(18) Uani 1 1 d . . . . .
F15 F 0.3455(4) 0.7429(2) 0.30796(12) 0.0738(10) Uani 1 1 d . . . . .
F16 F 0.4506(3) 0.6082(2) 0.29807(9) 0.0608(8) Uani 1 1 d . . . . .
F17 F 0.2734(3) 0.45810(19) 0.29987(11) 0.0623(8) Uani 1 1 d . . . . .
F18 F 0.1642(3) 0.39464(17) 0.37970(12) 0.0590(8) Uani 1 1 d . . . . .
F19 F 0.2315(3) 0.4908(2) 0.45721(12) 0.0671(8) Uani 1 1 d . . . . .
F20 F 0.4018(3) 0.64606(18) 0.45568(10) 0.0594(7) Uani 1 1 d . . . . .
F1 F 0.5851(6) 0.8803(4) 0.3137(2) 0.0580(15) Uani 0.65 1 d D U P C 1
F2 F 0.7595(7) 0.9114(5) 0.2476(2) 0.093(2) Uani 0.65 1 d . U P C 1
F3 F 0.9163(7) 0.8106(6) 0.2294(2) 0.099(2) Uani 0.65 1 d . U P C 1
F4 F 0.8874(6) 0.6727(5) 0.2786(2) 0.0730(16) Uani 0.65 1 d . U P C 1
F5 F 0.7110(14) 0.6381(7) 0.3463(5) 0.055(2) Uani 0.65 1 d . U P C 1
F1A F 0.5385(11) 0.8935(4) 0.3291(3) 0.046(2) Uani 0.35 1 d D U P D 2
F2A F 0.7058(11) 0.9498(6) 0.2607(3) 0.063(2) Uani 0.35 1 d . U P D 2
F3A F 0.8716(11) 0.8618(7) 0.2308(3) 0.072(3) Uani 0.35 1 d . U P D 2
F4A F 0.8662(11) 0.7176(8) 0.2697(4) 0.061(2) Uani 0.35 1 d . U P D 2
F5A F 0.706(3) 0.6603(13) 0.3395(9) 0.055(4) Uani 0.35 1 d . U P D 2
C69 C 0.6476(5) 0.7631(3) 0.42061(15) 0.0461(10) Uani 1 1 d . . . . .
C70 C 0.7001(5) 0.7094(3) 0.44450(17) 0.0529(11) Uani 1 1 d . . . . .
C71 C 0.8029(6) 0.7372(4) 0.47636(19) 0.0628(14) Uani 1 1 d . . . . .
C72 C 0.8586(6) 0.8209(4) 0.48640(18) 0.0605(13) Uani 1 1 d . . . . .
C73 C 0.8140(6) 0.8766(4) 0.4636(2) 0.0619(14) Uani 1 1 d . . . . .
C74 C 0.7113(6) 0.8460(3) 0.43173(18) 0.0570(13) Uani 1 1 d . . . . .
C75 C 0.4125(5) 0.7804(3) 0.38458(18) 0.0520(12) Uani 1 1 d . . . . .
C76 C 0.3728(6) 0.8112(3) 0.4248(2) 0.0601(14) Uani 1 1 d . . . . .
C77 C 0.2556(7) 0.8335(4) 0.4288(3) 0.0746(17) Uani 1 1 d . . . . .
C78 C 0.1742(6) 0.8273(4) 0.3923(3) 0.083(2) Uani 1 1 d . . . . .
C79 C 0.2089(6) 0.7991(4) 0.3513(3) 0.074(2) Uani 1 1 d . . . . .
C80 C 0.3231(6) 0.7751(3) 0.3481(2) 0.0628(15) Uani 1 1 d . . . . .
C81 C 0.4403(4) 0.6356(3) 0.37772(15) 0.0417(9) Uani 1 1 d . . . . .
C82 C 0.4005(4) 0.5834(3) 0.33917(15) 0.0441(9) Uani 1 1 d . . . . .
C83 C 0.3075(4) 0.5039(3) 0.33878(17) 0.0458(10) Uani 1 1 d . . . . .
C84 C 0.2516(4) 0.4723(3) 0.37884(18) 0.0467(10) Uani 1 1 d . . . . .
C85 C 0.2861(5) 0.5208(3) 0.41771(17) 0.0480(10) Uani 1 1 d . . . . .
C86 C 0.3768(5) 0.6001(3) 0.41648(16) 0.0448(10) Uani 1 1 d . . . . .
C63 C 0.6410(6) 0.7547(4) 0.3325(2) 0.047(3) Uani 0.65 1 d D U P C 1
C64 C 0.6540(6) 0.8254(4) 0.3074(2) 0.048(2) Uani 0.65 1 d G U P C 1
C65 C 0.7472(7) 0.8447(4) 0.2727(2) 0.056(3) Uani 0.65 1 d G U P C 1
C66 C 0.8272(6) 0.7933(5) 0.2631(2) 0.064(2) Uani 0.65 1 d G U P C 1
C67 C 0.8142(6) 0.7227(5) 0.2881(3) 0.058(2) Uani 0.65 1 d G U P C 1
C68 C 0.7210(7) 0.7034(4) 0.3228(2) 0.050(3) Uani 0.65 1 d G U P C 1
C63A C 0.6134(11) 0.7740(6) 0.3359(3) 0.029(3) Uani 0.35 1 d D U P D 2
C64A C 0.6141(10) 0.8477(6) 0.3155(4) 0.043(4) Uani 0.35 1 d G U P D 2
C65A C 0.7017(11) 0.8774(5) 0.2802(3) 0.045(3) Uani 0.35 1 d G U P D 2
C66A C 0.7885(10) 0.8335(7) 0.2653(3) 0.042(4) Uani 0.35 1 d G U P D 2
C67A C 0.7878(10) 0.7599(7) 0.2857(4) 0.042(3) Uani 0.35 1 d G U P D 2
C68A C 0.7002(11) 0.7301(5) 0.3210(4) 0.029(3) Uani 0.35 1 d G U P D 2
B1 B 0.5419(11) 0.7340(11) 0.3788(4) 0.034(2) Uani 0.65 1 d D . P C 1
B1A B 0.510(3) 0.741(2) 0.3802(8) 0.034(2) Uani 0.35 1 d D . P D 2
F21 F 1.0770(3) 0.3629(2) 0.15504(11) 0.0599(7) Uani 1 1 d . . . . .
F22 F 1.2213(4) 0.3329(3) 0.22281(14) 0.0874(13) Uani 1 1 d . . . . .
F23 F 1.1111(6) 0.1972(4) 0.27441(15) 0.1190(19) Uani 1 1 d . . . . .
F24 F 0.8580(6) 0.0983(3) 0.25648(15) 0.1041(15) Uani 1 1 d . . . . .
F25 F 0.7138(4) 0.1270(2) 0.18790(11) 0.0686(9) Uani 1 1 d . . . . .
F26 F 0.7560(3) 0.35387(17) 0.04511(9) 0.0516(6) Uani 1 1 d . . . . .
F27 F 0.7362(3) 0.50832(19) 0.04094(10) 0.0593(7) Uani 1 1 d . . . . .
F28 F 0.7691(3) 0.60918(16) 0.11721(11) 0.0557(7) Uani 1 1 d . . . . .
F29 F 0.8212(3) 0.55057(18) 0.19779(10) 0.0565(7) Uani 1 1 d . . . . .
F30 F 0.8570(3) 0.40245(18) 0.20193(9) 0.0531(7) Uani 1 1 d . . . . .
F31 F 1.0301(3) 0.37923(18) 0.06213(11) 0.0589(7) Uani 1 1 d . . . . .
F32 F 1.1676(4) 0.3224(2) 0.00068(13) 0.0815(11) Uani 1 1 d . . . . .
F33 F 1.1211(4) 0.1547(2) -0.01487(12) 0.0789(10) Uani 1 1 d . . . . .
F34 F 0.9313(4) 0.0448(2) 0.03395(12) 0.0702(9) Uani 1 1 d . . . . .
F35 F 0.7907(3) 0.10029(17) 0.09569(10) 0.0588(8) Uani 1 1 d . . . . .
F36 F 0.6192(3) 0.26659(18) 0.19367(10) 0.0584(7) Uani 1 1 d . . . . .
F37 F 0.3521(4) 0.2182(2) 0.18654(15) 0.0859(12) Uani 1 1 d . . . . .
F38 F 0.2266(3) 0.1590(3) 0.10530(18) 0.0946(14) Uani 1 1 d . . . . .
F39 F 0.3762(4) 0.1355(2) 0.03368(15) 0.0865(11) Uani 1 1 d . . . . .
F40 F 0.6397(3) 0.1779(2) 0.04002(10) 0.0607(7) Uani 1 1 d . . . . .
C87 C 0.8847(6) 0.2477(3) 0.16807(15) 0.0496(11) Uani 1 1 d . . . . .
C88 C 1.0173(6) 0.2964(4) 0.17910(17) 0.0589(14) Uani 1 1 d . . . . .
C89 C 1.0975(7) 0.2816(4) 0.2147(2) 0.0695(16) Uani 1 1 d . . . . .
C90 C 1.0438(8) 0.2162(5) 0.2397(2) 0.0755(18) Uani 1 1 d . . . . .
C91 C 0.9174(8) 0.1647(4) 0.23134(19) 0.0723(19) Uani 1 1 d . . . . .
C92 C 0.8383(6) 0.1802(3) 0.19530(18) 0.0558(12) Uani 1 1 d . . . . .
C93 C 0.8123(4) 0.3701(3) 0.12311(14) 0.0378(8) Uani 1 1 d . . . . .
C94 C 0.7797(4) 0.4025(3) 0.08372(15) 0.0413(9) Uani 1 1 d . . . . .
C95 C 0.7660(4) 0.4811(3) 0.08074(16) 0.0430(9) Uani 1 1 d . . . . .
C96 C 0.7810(4) 0.5321(3) 0.11915(17) 0.0438(10) Uani 1 1 d . . . . .
C97 C 0.8096(4) 0.5028(3) 0.15970(17) 0.0437(10) Uani 1 1 d . . . . .
C98 C 0.8264(4) 0.4242(3) 0.16057(15) 0.0407(9) Uani 1 1 d . . . . .
C99 C 0.8975(4) 0.2421(3) 0.08122(14) 0.0395(9) Uani 1 1 d . . . . .
C100 C 0.9980(5) 0.2955(3) 0.05645(16) 0.0473(10) Uani 1 1 d . . . . .
C101 C 1.0723(5) 0.2668(3) 0.02449(18) 0.0555(12) Uani 1 1 d . . . . .
C102 C 1.0500(6) 0.1825(4) 0.01644(18) 0.0576(12) Uani 1 1 d . . . . .
C103 C 0.9545(5) 0.1271(3) 0.04102(17) 0.0523(11) Uani 1 1 d . . . . .
C104 C 0.8827(5) 0.1583(3) 0.07260(15) 0.0452(10) Uani 1 1 d . . . . .
C105 C 0.6457(5) 0.2237(3) 0.11752(16) 0.0442(10) Uani 1 1 d . . . . .
C106 C 0.5619(5) 0.2314(3) 0.15362(19) 0.0530(12) Uani 1 1 d . . . . .
C107 C 0.4249(6) 0.2082(3) 0.1509(2) 0.0625(15) Uani 1 1 d . . . . .
C108 C 0.3613(5) 0.1771(3) 0.1102(3) 0.0694(17) Uani 1 1 d . . . . .
C109 C 0.4369(6) 0.1673(3) 0.0739(2) 0.0641(14) Uani 1 1 d . . . . .
C110 C 0.5749(5) 0.1894(3) 0.07782(19) 0.0533(12) Uani 1 1 d . . . . .
B2 B 0.8093(5) 0.2699(3) 0.12257(16) 0.0415(10) Uani 1 1 d . . . . .

loop_
_atom_site_aniso_label
_atom_site_aniso_U_11
_atom_site_aniso_U_22
_atom_site_aniso_U_33
_atom_site_aniso_U_23
_atom_site_aniso_U_13
_atom_site_aniso_U_12
Ni1 0.0409(5) 0.0436(6) 0.0657(6) 0.0051(5) 0.0080(4) 0.0100(4)
Ni1A 0.0409(5) 0.0436(6) 0.0657(6) 0.0051(5) 0.0080(4) 0.0100(4)
N1 0.0436(19) 0.0324(17) 0.052(2) 0.0008(15) 0.0111(16) 0.0028(15)
N2 0.0363(17) 0.0394(18) 0.0447(19) 0.0005(15) 0.0058(14) 0.0082(14)
C1 0.0350(19) 0.0336(19) 0.038(2) 0.0009(15) 0.0044(15) 0.0058(15)
C2 0.054(3) 0.038(2) 0.092(4) -0.001(2) 0.016(3) -0.001(2)
C3 0.043(3) 0.048(3) 0.088(4) 0.006(3) 0.019(2) 0.000(2)
C4 0.033(2) 0.056(3) 0.059(3) 0.000(2) 0.0089(19) 0.0053(19)
C5 0.050(2) 0.0289(19) 0.050(2) -0.0034(17) 0.0082(19) 0.0064(17)
C6 0.066(3) 0.042(2) 0.048(3) 0.0027(19) 0.009(2) 0.018(2)
C7 0.061(3) 0.052(3) 0.054(3) 0.006(2) 0.006(2) 0.021(2)
C8 0.056(3) 0.053(3) 0.072(3) -0.004(2) 0.008(2) 0.019(2)
C9 0.079(4) 0.071(4) 0.052(3) -0.010(3) 0.012(3) 0.032(3)
C10 0.062(3) 0.055(3) 0.044(2) -0.006(2) 0.005(2) 0.019(2)
C11 0.109(5) 0.097(5) 0.049(3) 0.009(3) 0.017(3) 0.056(4)
C12 0.073(4) 0.089(5) 0.097(5) 0.001(4) 0.019(4) 0.043(4)
C13 0.108(5) 0.106(5) 0.045(3) -0.009(3) -0.001(3) 0.059(4)
C14 0.0254(17) 0.043(2) 0.045(2) 0.0043(17) 0.0034(15) 0.0091(15)
C15 0.0305(19) 0.046(2) 0.044(2) 0.0027(17) 0.0030(15) 0.0151(16)
C16 0.042(2) 0.047(2) 0.059(3) -0.004(2) 0.0026(19) 0.0157(19)
C17 0.036(2) 0.045(2) 0.077(3) 0.008(2) 0.009(2) 0.0159(18)
C18 0.042(2) 0.056(3) 0.062(3) 0.023(2) 0.006(2) 0.018(2)
C19 0.038(2) 0.054(3) 0.045(2) 0.0074(19) 0.0028(17) 0.0148(19)
C20 0.052(3) 0.060(3) 0.039(2) 0.007(2) 0.0018(19) 0.016(2)
C21 0.059(3) 0.044(3) 0.118(5) 0.015(3) 0.020(3) 0.023(2)
C22 0.073(4) 0.078(4) 0.044(3) 0.007(3) 0.000(2) 0.012(3)
C23 0.031(2) 0.091(4) 0.128(5) 0.053(4) -0.009(3) 0.001(3)
C24 0.057(3) 0.066(4) 0.133(6) 0.003(4) 0.020(4) 0.021(3)
C25 0.058(3) 0.079(4) 0.105(5) -0.012(4) 0.030(3) 0.004(3)
C26 0.045(3) 0.075(4) 0.067(3) 0.013(3) 0.012(2) -0.001(2)
C27 0.034(2) 0.055(3) 0.066(3) 0.010(2) 0.002(2) 0.0054(19)
C28 0.032(2) 0.069(3) 0.068(3) 0.015(3) -0.008(2) -0.006(2)
C29 0.110(8) 0.084(6) 0.333(16) -0.021(9) 0.011(10) 0.019(6)
C30 0.088(5) 0.125(7) 0.064(4) 0.027(4) -0.002(3) -0.005(4)
C31 0.069(4) 0.134(7) 0.058(4) 0.018(4) -0.004(3) -0.027(4)
Ni2 0.0468(6) 0.0423(6) 0.0718(7) 0.0066(5) -0.0092(5) 0.0176(5)
Ni2A 0.0468(6) 0.0423(6) 0.0718(7) 0.0066(5) -0.0092(5) 0.0176(5)
N3 0.060(2) 0.0343(18) 0.049(2) -0.0009(15) -0.0117(17) 0.0193(17)
N4 0.0432(19) 0.0431(19) 0.0435(19) -0.0007(15) -0.0080(15) 0.0196(16)
C32 0.051(2) 0.036(2) 0.038(2) 0.0006(16) -0.0066(17) 0.0196(18)
C33 0.075(4) 0.040(2) 0.077(4) -0.003(2) -0.017(3) 0.030(2)
C34 0.073(3) 0.053(3) 0.075(4) 0.000(3) -0.021(3) 0.039(3)
C35 0.053(3) 0.054(3) 0.064(3) -0.004(2) -0.009(2) 0.028(2)
C36 0.059(3) 0.0286(19) 0.050(2) -0.0047(17) -0.014(2) 0.0148(18)
C37 0.062(3) 0.043(2) 0.054(3) 0.000(2) -0.012(2) 0.013(2)
C38 0.063(3) 0.053(3) 0.063(3) 0.000(2) -0.008(2) 0.015(2)
C39 0.063(3) 0.054(3) 0.067(3) -0.007(2) -0.017(3) 0.018(2)
C40 0.067(3) 0.073(4) 0.049(3) -0.011(2) -0.023(2) 0.020(3)
C41 0.073(3) 0.051(3) 0.043(2) -0.006(2) -0.011(2) 0.019(2)
C42 0.081(4) 0.099(5) 0.052(3) 0.013(3) -0.013(3) 0.005(4)
C43 0.061(4) 0.088(5) 0.096(5) -0.004(4) -0.023(3) 0.018(3)
C44 0.079(4) 0.109(6) 0.048(3) 0.004(3) -0.011(3) 0.010(4)
C45 0.0341(19) 0.044(2) 0.041(2) 0.0028(17) -0.0028(16) 0.0151(17)
C46 0.0304(19) 0.050(2) 0.045(2) 0.0009(18) -0.0043(16) 0.0141(17)
C47 0.042(2) 0.050(3) 0.062(3) -0.007(2) -0.012(2) 0.013(2)
C48 0.035(2) 0.048(3) 0.073(3) 0.010(2) -0.005(2) 0.0128(19)
C49 0.042(2) 0.056(3) 0.070(3) 0.027(2) 0.008(2) 0.017(2)
C50 0.043(2) 0.059(3) 0.042(2) 0.008(2) 0.0024(18) 0.021(2)
C51 0.061(3) 0.061(3) 0.042(2) 0.001(2) -0.001(2) 0.025(2)
C52 0.053(3) 0.048(3) 0.121(6) 0.015(3) -0.013(3) 0.007(2)
C53 0.101(5) 0.085(4) 0.042(3) 0.007(3) 0.005(3) 0.040(4)
C54 0.095(5) 0.111(6) 0.156(7) 0.052(5) 0.044(5) 0.070(5)
C55 0.050(3) 0.073(4) 0.192(8) 0.029(5) -0.002(4) 0.027(3)
C56 0.084(4) 0.084(4) 0.137(6) -0.017(4) -0.057(4) 0.051(4)
C57 0.074(4) 0.075(4) 0.095(4) 0.005(3) -0.016(3) 0.046(3)
C58 0.050(3) 0.058(3) 0.080(3) 0.011(3) 0.002(2) 0.030(2)
C59 0.067(3) 0.072(4) 0.088(4) 0.017(3) 0.013(3) 0.044(3)
C60 0.121(9) 0.109(8) 0.393(18) 0.008(10) 0.030(11) 0.059(7)
C61 0.183(10) 0.137(8) 0.086(5) 0.018(5) -0.005(6) 0.104(8)
C62 0.195(10) 0.168(9) 0.086(5) 0.029(6) 0.019(6) 0.131(8)
F6 0.083(2) 0.0564(18) 0.081(2) -0.0057(16) -0.0287(18) 0.0363(16)
F7 0.097(3) 0.086(3) 0.099(3) 0.009(2) -0.044(2) 0.047(2)
F8 0.076(2) 0.096(3) 0.074(2) 0.003(2) -0.0424(19) 0.013(2)
F9 0.094(3) 0.058(2) 0.099(3) 0.0042(18) -0.053(2) -0.0085(18)
F10 0.097(3) 0.0395(15) 0.098(3) 0.0164(16) -0.056(2) 0.0000(15)
F11 0.087(2) 0.0627(19) 0.0632(19) -0.0074(15) -0.0137(16) 0.0344(17)
F12 0.099(3) 0.074(3) 0.138(4) 0.008(3) 0.018(3) 0.044(2)
F13 0.055(2) 0.079(3) 0.196(5) 0.048(3) -0.002(3) 0.0200(18)
F14 0.072(2) 0.079(3) 0.163(4) 0.032(3) -0.067(3) 0.002(2)
F15 0.084(2) 0.0576(18) 0.067(2) 0.0117(15) -0.0413(17) 0.0024(16)
F16 0.0625(17) 0.0668(18) 0.0373(13) 0.0024(12) -0.0082(12) -0.0035(14)
F17 0.0578(17) 0.0548(17) 0.0664(18) -0.0081(14) -0.0211(14) 0.0073(13)
F18 0.0341(13) 0.0373(13) 0.104(2) 0.0121(14) 0.0016(13) 0.0076(10)
F19 0.075(2) 0.0536(17) 0.074(2) 0.0210(15) 0.0309(16) 0.0175(15)
F20 0.083(2) 0.0454(15) 0.0485(15) 0.0018(12) 0.0165(14) 0.0175(14)
F1 0.063(4) 0.050(3) 0.054(3) 0.025(3) 0.000(3) 0.005(3)
F2 0.084(4) 0.090(5) 0.081(4) 0.042(4) 0.009(3) -0.012(4)
F3 0.076(4) 0.119(6) 0.083(4) 0.012(4) 0.040(3) -0.002(4)
F4 0.055(3) 0.083(4) 0.075(4) -0.019(3) 0.010(3) 0.014(3)
F5 0.050(3) 0.057(6) 0.059(5) 0.003(4) 0.005(3) 0.017(4)
F1A 0.061(6) 0.039(4) 0.031(4) 0.002(3) 0.006(3) 0.005(4)
F2A 0.071(6) 0.045(5) 0.056(5) 0.011(4) 0.014(4) -0.007(4)
F3A 0.071(6) 0.067(6) 0.060(5) 0.000(5) 0.025(4) -0.005(5)
F4A 0.045(5) 0.068(6) 0.064(6) -0.007(5) 0.005(4) 0.009(5)
F5A 0.067(7) 0.041(9) 0.056(8) 0.018(6) -0.004(5) 0.015(7)
C69 0.047(2) 0.047(2) 0.041(2) 0.0035(18) -0.0066(18) 0.0105(19)
C70 0.059(3) 0.056(3) 0.047(3) 0.000(2) -0.009(2) 0.024(2)
C71 0.060(3) 0.076(4) 0.057(3) 0.007(3) -0.020(2) 0.029(3)
C72 0.057(3) 0.073(4) 0.050(3) 0.006(2) -0.020(2) 0.017(3)
C73 0.059(3) 0.054(3) 0.063(3) 0.003(2) -0.017(2) 0.003(2)
C74 0.062(3) 0.049(3) 0.054(3) 0.008(2) -0.021(2) 0.007(2)
C75 0.052(3) 0.034(2) 0.063(3) 0.009(2) -0.022(2) 0.0031(19)
C76 0.061(3) 0.038(2) 0.083(4) 0.002(2) -0.019(3) 0.017(2)
C77 0.074(4) 0.047(3) 0.103(5) 0.014(3) -0.001(4) 0.017(3)
C78 0.045(3) 0.048(3) 0.154(7) 0.032(4) -0.013(4) 0.010(2)
C79 0.056(3) 0.045(3) 0.115(5) 0.024(3) -0.037(3) 0.001(2)
C80 0.059(3) 0.038(2) 0.083(4) 0.016(2) -0.033(3) 0.001(2)
C81 0.041(2) 0.040(2) 0.045(2) 0.0077(17) -0.0029(17) 0.0130(17)
C82 0.037(2) 0.049(2) 0.044(2) 0.0061(18) -0.0030(17) 0.0077(18)
C83 0.039(2) 0.039(2) 0.060(3) 0.0005(19) -0.0101(19) 0.0128(18)
C84 0.031(2) 0.035(2) 0.077(3) 0.007(2) 0.0000(19) 0.0140(16)
C85 0.047(2) 0.041(2) 0.061(3) 0.013(2) 0.011(2) 0.0182(19)
C86 0.046(2) 0.040(2) 0.051(2) 0.0041(18) 0.0047(19) 0.0172(18)
C63 0.050(5) 0.041(4) 0.044(4) 0.001(3) -0.015(4) 0.005(4)
C64 0.047(4) 0.041(4) 0.049(4) 0.004(3) -0.009(3) 0.003(3)
C65 0.045(5) 0.062(5) 0.047(4) 0.011(4) 0.003(4) -0.004(4)
C66 0.046(4) 0.074(5) 0.057(5) -0.003(4) 0.007(4) -0.003(4)
C67 0.041(4) 0.067(6) 0.052(5) -0.007(4) 0.003(4) -0.002(4)
C68 0.040(4) 0.054(6) 0.057(5) -0.014(5) -0.004(4) 0.019(4)
C63A 0.024(5) 0.027(6) 0.029(5) 0.003(4) -0.004(4) -0.003(5)
C64A 0.051(8) 0.029(7) 0.043(7) 0.010(6) -0.009(6) 0.002(6)
C65A 0.045(6) 0.045(6) 0.039(6) 0.001(5) -0.003(5) 0.003(5)
C66A 0.034(7) 0.043(6) 0.037(6) -0.004(5) 0.009(5) -0.004(5)
C67A 0.033(6) 0.046(6) 0.038(6) -0.004(6) 0.000(5) -0.002(5)
C68A 0.031(6) 0.029(6) 0.031(5) -0.009(5) -0.007(4) 0.014(5)
B1 0.025(7) 0.038(4) 0.043(3) 0.009(3) -0.007(3) 0.015(4)
B1A 0.025(7) 0.038(4) 0.043(3) 0.009(3) -0.007(3) 0.015(4)
F21 0.0544(16) 0.0654(19) 0.0637(18) -0.0032(15) -0.0095(13) 0.0252(14)
F22 0.081(2) 0.106(3) 0.090(3) -0.036(2) -0.037(2) 0.057(2)
F23 0.170(5) 0.151(5) 0.080(3) 0.008(3) -0.035(3) 0.116(4)
F24 0.159(4) 0.101(3) 0.083(3) 0.050(2) 0.025(3) 0.078(3)
F25 0.099(3) 0.0554(18) 0.0648(19) 0.0238(14) 0.0315(17) 0.0410(18)
F26 0.0648(17) 0.0467(14) 0.0400(13) 0.0067(11) -0.0071(11) 0.0116(12)
F27 0.0625(17) 0.0530(16) 0.0645(18) 0.0237(13) -0.0045(14) 0.0184(13)
F28 0.0386(13) 0.0342(13) 0.096(2) 0.0115(13) 0.0054(13) 0.0129(10)
F29 0.0563(16) 0.0483(15) 0.0660(18) -0.0118(13) 0.0068(13) 0.0191(13)
F30 0.0702(18) 0.0595(16) 0.0381(13) -0.0017(11) 0.0006(12) 0.0330(14)
F31 0.0582(16) 0.0439(15) 0.0691(18) 0.0061(13) 0.0177(14) 0.0066(12)
F32 0.075(2) 0.076(2) 0.089(2) 0.0194(19) 0.0488(19) 0.0136(18)
F33 0.085(2) 0.086(2) 0.075(2) 0.0027(18) 0.0429(19) 0.039(2)
F34 0.089(2) 0.0518(17) 0.076(2) -0.0054(15) 0.0304(18) 0.0312(16)
F35 0.0729(19) 0.0365(13) 0.0671(18) 0.0089(12) 0.0339(15) 0.0159(13)
F36 0.0751(19) 0.0508(16) 0.0550(16) 0.0077(13) 0.0291(14) 0.0267(14)
F37 0.073(2) 0.074(2) 0.125(3) 0.027(2) 0.057(2) 0.0384(18)
F38 0.0450(17) 0.076(2) 0.169(4) 0.039(3) 0.012(2) 0.0231(16)
F39 0.067(2) 0.073(2) 0.110(3) 0.012(2) -0.020(2) 0.0066(18)
F40 0.0593(17) 0.0606(18) 0.0539(16) -0.0065(13) 0.0006(13) 0.0069(14)
C87 0.079(3) 0.046(2) 0.038(2) 0.0082(18) 0.018(2) 0.040(2)
C88 0.069(3) 0.079(4) 0.046(3) -0.016(2) -0.009(2) 0.050(3)
C89 0.093(5) 0.073(4) 0.062(3) -0.012(3) 0.003(3) 0.056(4)
C90 0.086(5) 0.085(5) 0.072(4) -0.008(3) -0.010(3) 0.053(4)
C91 0.133(6) 0.061(3) 0.047(3) 0.017(2) 0.021(3) 0.064(4)
C92 0.074(3) 0.050(3) 0.052(3) 0.006(2) 0.014(2) 0.032(3)
C93 0.0332(19) 0.040(2) 0.040(2) 0.0087(16) 0.0042(15) 0.0106(16)
C94 0.037(2) 0.041(2) 0.045(2) 0.0065(17) 0.0012(16) 0.0085(17)
C95 0.033(2) 0.042(2) 0.054(2) 0.0126(19) 0.0002(17) 0.0083(17)
C96 0.0273(18) 0.034(2) 0.073(3) 0.0098(19) 0.0052(18) 0.0115(15)
C97 0.033(2) 0.036(2) 0.062(3) -0.0019(19) 0.0100(18) 0.0114(16)
C98 0.041(2) 0.043(2) 0.042(2) 0.0068(17) 0.0037(16) 0.0176(17)
C99 0.044(2) 0.043(2) 0.0328(19) 0.0033(16) 0.0058(16) 0.0151(18)
C100 0.049(2) 0.047(2) 0.044(2) 0.0037(19) 0.0080(19) 0.011(2)
C101 0.053(3) 0.056(3) 0.057(3) 0.010(2) 0.021(2) 0.013(2)
C102 0.060(3) 0.069(3) 0.047(3) 0.002(2) 0.019(2) 0.023(3)
C103 0.059(3) 0.054(3) 0.048(3) 0.000(2) 0.013(2) 0.022(2)
C104 0.049(2) 0.045(2) 0.043(2) 0.0058(18) 0.0150(18) 0.0162(19)
C105 0.047(2) 0.032(2) 0.055(3) 0.0103(18) 0.0157(19) 0.0120(17)
C106 0.055(3) 0.035(2) 0.075(3) 0.017(2) 0.024(2) 0.019(2)
C107 0.052(3) 0.048(3) 0.094(4) 0.018(3) 0.028(3) 0.023(2)
C108 0.042(3) 0.046(3) 0.123(6) 0.028(3) 0.017(3) 0.014(2)
C109 0.055(3) 0.046(3) 0.088(4) 0.009(3) -0.010(3) 0.010(2)
C110 0.046(2) 0.037(2) 0.074(3) 0.008(2) 0.011(2) 0.0078(19)
B2 0.053(3) 0.038(2) 0.035(2) 0.0049(18) 0.0080(19) 0.017(2)

loop_
_atom_type_symbol
_atom_type_description
_atom_type_scat_dispersion_real
_atom_type_scat_dispersion_imag
_atom_type_scat_source
C C 0.0181 0.0091 'International Tables Vol C Tables 4.2.6.8 and 6.1.1.4'
H H 0.0000 0.0000 'International Tables Vol C Tables 4.2.6.8 and 6.1.1.4'
B B 0.0090 0.0039 'International Tables Vol C Tables 4.2.6.8 and 6.1.1.4'
N N 0.0311 0.0180 'International Tables Vol C Tables 4.2.6.8 and 6.1.1.4'
F F 0.0727 0.0534 'International Tables Vol C Tables 4.2.6.8 and 6.1.1.4'
Ni Ni -3.0029 0.5091 'International Tables Vol C Tables 4.2.6.8 and 6.1.1.4'

loop_
_geom_angle_atom_site_label_1
_geom_angle_atom_site_label_2
_geom_angle_atom_site_label_3
_geom_angle
C1 Ni1 C23 126.1(2)
C1 Ni1 C24 122.1(2)
C1 Ni1 C25 130.1(2)
C1 Ni1 C26 148.3(2)
C1 Ni1 C27 161.2(2)
C1 Ni1 C28 143.4(2)
C23 Ni1 C24 34.9(3)
C23 Ni1 C25 63.5(3)
C25 Ni1 C24 34.2(3)
C26 Ni1 C23 77.9(2)
C26 Ni1 C24 63.7(3)
C26 Ni1 C25 36.0(3)
C27 Ni1 C23 67.0(2)
C27 Ni1 C24 76.6(2)
C27 Ni1 C25 66.1(2)
C27 Ni1 C26 38.2(2)
C27 Ni1 C28 37.6(2)
C28 Ni1 C23 38.3(3)
C28 Ni1 C24 65.8(3)
C28 Ni1 C25 78.2(3)
C28 Ni1 C26 68.2(2)
C1 Ni1A C23 138.1(4)
C1 Ni1A C25 150.7(5)
C1 Ni1A C26 130.6(4)
C23 Ni1A C26 74.9(3)
C24 Ni1A C1 164.3(5)
C24 Ni1A C23 39.9(4)
C24 Ni1A C25 40.1(4)
C24 Ni1A C26 64.9(3)
C25 Ni1A C23 70.1(4)
C25 Ni1A C26 33.9(3)
C1 N1 C2 122.4(4)
C1 N1 C5 120.9(4)
C5 N1 C2 116.7(4)
C1 N2 C4 124.1(4)
C1 N2 C14 115.6(3)
C14 N2 C4 120.3(4)
N1 C1 Ni1 133.7(3)
N1 C1 Ni1A 109.1(4)
N1 C1 N2 119.7(4)
N2 C1 Ni1 106.5(3)
N2 C1 Ni1A 131.0(4)
N1 C2 H2A 109.7
N1 C2 H2B 109.7
N1 C2 C3 110.1(4)
H2A C2 H2B 108.2
C3 C2 H2A 109.7
C3 C2 H2B 109.7
C2 C3 H3A 109.7
C2 C3 H3B 109.7
H3A C3 H3B 108.2
C4 C3 C2 110.0(5)
C4 C3 H3A 109.7
C4 C3 H3B 109.7
N2 C4 C3 109.5(4)
N2 C4 H4A 109.8
N2 C4 H4B 109.8
C3 C4 H4A 109.8
C3 C4 H4B 109.8
H4A C4 H4B 108.2
C6 C5 N1 119.5(4)
C6 C5 C10 121.0(5)
C10 C5 N1 119.5(4)
C5 C6 C7 119.2(5)
C5 C6 C11 120.7(5)
C7 C6 C11 120.1(5)
C6 C7 H7 119.2
C6 C7 C8 121.5(5)
C8 C7 H7 119.2
C7 C8 C12 121.6(6)
C9 C8 C7 117.7(5)
C9 C8 C12 120.6(6)
C8 C9 H9 118.5
C8 C9 C10 123.0(5)
C10 C9 H9 118.5
C5 C10 C13 121.1(5)
C9 C10 C5 117.6(5)
C9 C10 C13 121.2(5)
C6 C11 H11A 109.5
C6 C11 H11B 109.5
C6 C11 H11C 109.5
H11A C11 H11B 109.5
H11A C11 H11C 109.5
H11B C11 H11C 109.5
C8 C12 H12A 109.5
C8 C12 H12B 109.5
C8 C12 H12C 109.5
H12A C12 H12B 109.5
H12A C12 H12C 109.5
H12B C12 H12C 109.5
C10 C13 H13A 109.5
C10 C13 H13B 109.5
C10 C13 H13C 109.5
H13A C13 H13B 109.5
H13A C13 H13C 109.5
H13B C13 H13C 109.5
C15 C14 N2 119.1(4)
C19 C14 N2 119.7(4)
C19 C14 C15 121.0(4)
C14 C15 C20 120.6(4)
C16 C15 C14 118.3(4)
C16 C15 C20 121.1(4)
C15 C16 H16 119.0
C17 C16 C15 121.9(5)
C17 C16 H16 119.0
C16 C17 C18 118.3(4)
C16 C17 C21 120.3(5)
C18 C17 C21 121.5(5)
C17 C18 H18 119.0
C19 C18 C17 122.1(5)
C19 C18 H18 119.0
C14 C19 C22 120.9(5)
C18 C19 C14 118.3(4)
C18 C19 C22 120.8(5)
C15 C20 H20A 109.5
C15 C20 H20B 109.5
C15 C20 H20C 109.5
H20A C20 H20B 109.5
H20A C20 H20C 109.5
H20B C20 H20C 109.5
C17 C21 H21A 109.5
C17 C21 H21B 109.5
C17 C21 H21C 109.5
H21A C21 H21B 109.5
H21A C21 H21C 109.5
H21B C21 H21C 109.5
C19 C22 H22A 109.5
C19 C22 H22B 109.5
C19 C22 H22C 109.5
H22A C22 H22B 109.5
H22A C22 H22C 109.5
H22B C22 H22C 109.5
Ni1 C23 H23 128.9
C24 C23 Ni1 75.2(4)
C24 C23 Ni1A 60.7(4)
C24 C23 H23 120.3
C24 C23 C28 119.5(6)
C28 C23 Ni1 67.9(3)
C28 C23 Ni1A 89.3(4)
C28 C23 H23 120.3
C23 C24 Ni1 69.9(4)
C23 C24 Ni1A 79.4(5)
C23 C24 C29 112.0(10)
C25 C24 Ni1 71.0(4)
C25 C24 Ni1A 77.3(5)
C25 C24 C23 121.9(7)
C25 C24 C29 125.7(10)
C29 C24 Ni1 139.6(7)
C29 C24 Ni1A 121.1(7)
Ni1 C25 H25 129.0
C24 C25 Ni1 74.8(4)
C24 C25 Ni1A 62.6(4)
C24 C25 H25 119.2
C24 C25 C26 121.6(7)
C26 C25 Ni1 69.4(3)
C26 C25 Ni1A 90.6(4)
C26 C25 H25 119.2
C25 C26 Ni1 74.6(4)
C25 C26 Ni1A 55.5(4)
C25 C26 C27 117.8(6)
C25 C26 C30 120.6(7)
C27 C26 Ni1 67.8(3)
C27 C26 Ni1A 81.5(4)
C27 C26 C30 121.6(7)
C30 C26 Ni1 130.5(4)
C30 C26 Ni1A 135.3(5)
Ni1 C27 H27 125.9
C26 C27 Ni1 74.0(3)
C26 C27 H27 118.9
C28 C27 Ni1 73.1(3)
C28 C27 C26 122.2(6)
C28 C27 H27 118.9
C23 C28 Ni1 73.8(3)
C23 C28 C31 121.2(7)
C27 C28 Ni1 69.4(3)
C27 C28 C23 117.0(6)
C27 C28 C31 121.9(7)
C31 C28 Ni1 128.7(4)
C24 C29 H29A 109.5
C24 C29 H29B 109.5
C24 C29 H29C 109.5
H29A C29 H29B 109.5
H29A C29 H29C 109.5
H29B C29 H29C 109.5
C26 C30 H30A 109.5
C26 C30 H30B 109.5
C26 C30 H30C 109.5
H30A C30 H30B 109.5
H30A C30 H30C 109.5
H30B C30 H30C 109.5
C28 C31 H31A 109.5
C28 C31 H31B 109.5
C28 C31 H31C 109.5
H31A C31 H31B 109.5
H31A C31 H31C 109.5
H31B C31 H31C 109.5
C32 Ni2 C54 126.4(3)
C32 Ni2 C55 121.7(3)
C32 Ni2 C56 129.2(2)
C32 Ni2 C57 147.3(2)
C32 Ni2 C58 161.4(2)
C32 Ni2 C59 144.3(2)
C55 Ni2 C54 34.9(4)
C56 Ni2 C54 64.1(4)
C56 Ni2 C55 34.9(3)
C57 Ni2 C54 79.5(3)
C57 Ni2 C55 66.1(3)
C57 Ni2 C56 38.1(3)
C57 Ni2 C59 68.4(3)
C58 Ni2 C54 66.4(3)
C58 Ni2 C55 76.7(3)
C58 Ni2 C56 66.9(3)
C58 Ni2 C57 38.2(2)
C58 Ni2 C59 37.1(2)
C59 Ni2 C54 37.3(3)
C59 Ni2 C55 64.9(3)
C59 Ni2 C56 78.0(3)
C32 Ni2A C54 130.8(10)
C32 Ni2A C56 156.7(12)
C32 Ni2A C57 129.1(9)
C54 Ni2A C57 73.6(5)
C55 Ni2A C32 161.9(13)
C55 Ni2A C54 37.1(5)
C55 Ni2A C56 41.3(5)
C55 Ni2A C57 66.2(6)
C56 Ni2A C54 68.6(6)
C56 Ni2A C57 35.2(4)
C32 N3 C33 122.2(4)
C32 N3 C36 120.4(4)
C36 N3 C33 117.4(4)
C32 N4 C35 124.6(4)
C32 N4 C45 116.2(3)
C45 N4 C35 119.2(4)
N3 C32 Ni2 133.8(3)
N3 C32 Ni2A 106.1(7)
N4 C32 Ni2 106.4(3)
N4 C32 Ni2A 133.8(7)
N4 C32 N3 119.8(4)
N3 C33 H33A 109.8
N3 C33 H33B 109.8
N3 C33 C34 109.4(4)
H33A C33 H33B 108.2
C34 C33 H33A 109.8
C34 C33 H33B 109.8
C33 C34 H34A 109.7
C33 C34 H34B 109.7
H34A C34 H34B 108.2
C35 C34 C33 109.8(4)
C35 C34 H34A 109.7
C35 C34 H34B 109.7
N4 C35 C34 109.5(4)
N4 C35 H35A 109.8
N4 C35 H35B 109.8
C34 C35 H35A 109.8
C34 C35 H35B 109.8
H35A C35 H35B 108.2
C37 C36 N3 119.6(4)
C41 C36 N3 119.0(5)
C41 C36 C37 121.3(5)
C36 C37 C42 120.1(5)
C38 C37 C36 118.7(5)
C38 C37 C42 121.1(6)
C37 C38 H38 119.0
C37 C38 C39 122.0(6)
C39 C38 H38 119.0
C38 C39 C43 121.2(6)
C40 C39 C38 117.4(5)
C40 C39 C43 121.4(6)
C39 C40 H40 118.5
C39 C40 C41 123.1(5)
C41 C40 H40 118.5
C36 C41 C44 121.2(5)
C40 C41 C36 117.4(5)
C40 C41 C44 121.3(5)
C37 C42 H42A 109.5
C37 C42 H42B 109.5
C37 C42 H42C 109.5
H42A C42 H42B 109.5
H42A C42 H42C 109.5
H42B C42 H42C 109.5
C39 C43 H43A 109.5
C39 C43 H43B 109.5
C39 C43 H43C 109.5
H43A C43 H43B 109.5
H43A C43 H43C 109.5
H43B C43 H43C 109.5
C41 C44 H44A 109.5
C41 C44 H44B 109.5
C41 C44 H44C 109.5
H44A C44 H44B 109.5
H44A C44 H44C 109.5
H44B C44 H44C 109.5
C46 C45 N4 118.8(4)
C50 C45 N4 119.8(4)
C50 C45 C46 121.4(4)
C45 C46 C51 121.1(4)
C47 C46 C45 117.6(4)
C47 C46 C51 121.3(4)
C46 C47 H47 118.8
C48 C47 C46 122.3(5)
C48 C47 H47 118.8
C47 C48 C52 120.1(5)
C49 C48 C47 118.2(5)
C49 C48 C52 121.7(5)
C48 C49 H49 118.7
C50 C49 C48 122.6(5)
C50 C49 H49 118.7
C45 C50 C53 120.4(5)
C49 C50 C45 117.8(4)
C49 C50 C53 121.8(5)
C46 C51 H51A 109.5
C46 C51 H51B 109.5
C46 C51 H51C 109.5
H51A C51 H51B 109.5
H51A C51 H51C 109.5
H51B C51 H51C 109.5
C48 C52 H52A 109.5
C48 C52 H52B 109.5
C48 C52 H52C 109.5
H52A C52 H52B 109.5
H52A C52 H52C 109.5
H52B C52 H52C 109.5
C50 C53 H53A 109.5
C50 C53 H53B 109.5
C50 C53 H53C 109.5
H53A C53 H53B 109.5
H53A C53 H53C 109.5
H53B C53 H53C 109.5
Ni2 C54 H54 131.0
C55 C54 Ni2 72.2(5)
C55 C54 Ni2A 54.6(6)
C55 C54 H54 121.1
C55 C54 C59 117.8(9)
C59 C54 Ni2 68.2(4)
C59 C54 Ni2A 91.4(7)
C59 C54 H54 121.1
C54 C55 Ni2 72.9(5)
C54 C55 Ni2A 88.3(8)
C54 C55 C60 103.6(12)
C56 C55 Ni2 70.9(4)
C56 C55 Ni2A 74.2(8)
C56 C55 C54 123.8(8)
C56 C55 C60 132.2(12)
C60 C55 Ni2 136.0(7)
C60 C55 Ni2A 116.4(9)
Ni2 C56 H56 129.4
C55 C56 Ni2 74.2(4)
C55 C56 Ni2A 64.5(7)
C55 C56 H56 119.3
C55 C56 C57 121.4(8)
C57 C56 Ni2 69.6(3)
C57 C56 Ni2A 93.3(7)
C57 C56 H56 119.3
C56 C57 Ni2 72.3(4)
C56 C57 Ni2A 51.6(5)
C56 C57 C61 125.2(8)
C58 C57 Ni2 68.6(3)
C58 C57 Ni2A 85.5(6)
C58 C57 C56 114.3(7)
C58 C57 C61 120.4(7)
C61 C57 Ni2 130.5(5)
C61 C57 Ni2A 133.5(7)
Ni2 C58 H58 127.1
C57 C58 Ni2 73.1(4)
C57 C58 H58 118.1
C59 C58 Ni2 73.9(3)
C59 C58 C57 123.9(6)
C59 C58 H58 118.1
C54 C59 Ni2 74.5(5)
C54 C59 C62 118.8(9)
C58 C59 Ni2 69.0(3)
C58 C59 C54 118.8(8)
C58 C59 C62 122.3(8)
C62 C59 Ni2 130.8(5)
C55 C60 H60A 109.5
C55 C60 H60B 109.5
C55 C60 H60C 109.5
H60A C60 H60B 109.5
H60A C60 H60C 109.5
H60B C60 H60C 109.5
C57 C61 H61A 109.5
C57 C61 H61B 109.5
C57 C61 H61C 109.5
H61A C61 H61B 109.5
H61A C61 H61C 109.5
H61B C61 H61C 109.5
C59 C62 H62A 109.5
C59 C62 H62B 109.5
C59 C62 H62C 109.5
H62A C62 H62B 109.5
H62A C62 H62C 109.5
H62B C62 H62C 109.5
C70 C69 B1 124.6(6)
C70 C69 B1A 130.9(12)
C74 C69 C70 112.6(4)
C74 C69 B1 122.1(6)
C74 C69 B1A 116.4(12)
F6 C70 C69 120.8(4)
F6 C70 C71 115.8(5)
C71 C70 C69 123.3(5)
F7 C71 C70 119.3(5)
F7 C71 C72 120.2(5)
C72 C71 C70 120.5(5)
F8 C72 C71 120.8(5)
F8 C72 C73 120.2(5)
C73 C72 C71 119.1(5)
F9 C73 C72 120.2(5)
F9 C73 C74 121.2(5)
C72 C73 C74 118.6(5)
F10 C74 C69 118.9(4)
F10 C74 C73 115.2(5)
C69 C74 C73 125.9(5)
C76 C75 C80 113.3(5)
C76 C75 B1 126.2(6)
C80 C75 B1 119.6(7)
B1A C75 C76 126.3(12)
B1A C75 C80 118.9(15)
F11 C76 C75 120.9(5)
F11 C76 C77 115.4(6)
C77 C76 C75 123.7(6)
F12 C77 C76 119.4(6)
C78 C77 F12 120.5(7)
C78 C77 C76 120.1(7)
F13 C78 C79 120.5(7)
C77 C78 F13 120.1(9)
C77 C78 C79 119.4(6)
F14 C79 C78 119.9(7)
F14 C79 C80 120.1(8)
C80 C79 C78 119.9(6)
F15 C80 C75 119.7(5)
F15 C80 C79 116.6(5)
C79 C80 C75 123.6(7)
C82 C81 B1 125.7(5)
C82 C81 B1A 127.5(9)
C86 C81 C82 112.8(4)
C86 C81 B1 121.3(5)
C86 C81 B1A 116.4(7)
F16 C82 C81 121.0(4)
F16 C82 C83 114.6(4)
C83 C82 C81 124.4(4)
F17 C83 C82 120.5(4)
F17 C83 C84 120.2(4)
C84 C83 C82 119.3(4)
F18 C84 C83 120.6(5)
F18 C84 C85 120.4(5)
C85 C84 C83 119.0(4)
F19 C85 C84 119.7(4)
F19 C85 C86 120.4(5)
C84 C85 C86 119.9(5)
F20 C86 C81 118.5(4)
F20 C86 C85 116.9(4)
C85 C86 C81 124.6(4)
C64 C63 C68 120.0
C64 C63 B1 122.0(6)
C68 C63 B1 117.7(5)
F1 C64 C63 125.9(5)
F1 C64 C65 114.0(5)
C65 C64 C63 120.0
F2 C65 C64 121.0(6)
F2 C65 C66 119.0(6)
C66 C65 C64 120.0
F3 C66 C65 120.6(7)
F3 C66 C67 119.4(7)
C67 C66 C65 120.0
F4 C67 C66 120.5(6)
F4 C67 C68 119.5(6)
C66 C67 C68 120.0
F5 C68 C63 120.5(8)
F5 C68 C67 119.5(8)
C67 C68 C63 120.0
C64A C63A C68A 120.0
C64A C63A B1A 119.0(12)
C68A C63A B1A 120.9(12)
F1A C64A C63A 123.0(7)
F1A C64A C65A 116.9(7)
C65A C64A C63A 120.0
F2A C65A C64A 120.8(9)
F2A C65A C66A 119.2(9)
C64A C65A C66A 120.0
F3A C66A C65A 119.9(10)
F3A C66A C67A 120.1(10)
C67A C66A C65A 120.0
F4A C67A C66A 118.9(9)
F4A C67A C68A 121.0(9)
C68A C67A C66A 120.0
F5A C68A C63A 122.9(15)
F5A C68A C67A 117.1(15)
C67A C68A C63A 120.0
C69 B1 C75 110.5(9)
C69 B1 C81 117.0(6)
C69 B1 C63 103.5(7)
C81 B1 C75 95.4(6)
C81 B1 C63 112.6(10)
C63 B1 C75 118.6(6)
C75 B1A C69 121(2)
C75 B1A C81 111.0(18)
C75 B1A C63A 113.3(14)
C81 B1A C69 105.9(13)
C81 B1A C63A 111.5(19)
C63A B1A C69 93.2(13)
C88 C87 B2 119.0(4)
C92 C87 C88 112.8(5)
C92 C87 B2 127.9(5)
F21 C88 C87 119.7(4)
F21 C88 C89 114.8(6)
C87 C88 C89 125.5(6)
F22 C89 C88 120.6(6)
C90 C89 F22 121.8(6)
C90 C89 C88 117.6(7)
F23 C90 C91 116.3(7)
C89 C90 F23 122.2(7)
C89 C90 C91 121.4(6)
F24 C91 C90 123.3(6)
F24 C91 C92 116.4(7)
C90 C91 C92 120.2(6)
F25 C92 C87 119.3(5)
F25 C92 C91 118.3(5)
C87 C92 C91 122.4(6)
C94 C93 B2 119.2(4)
C98 C93 C94 113.2(4)
C98 C93 B2 127.0(4)
F26 C94 C93 118.9(4)
F26 C94 C95 116.2(4)
C95 C94 C93 124.8(4)
F27 C95 C94 121.1(4)
F27 C95 C96 119.5(4)
C96 C95 C94 119.4(4)
F28 C96 C95 120.7(4)
F28 C96 C97 120.6(4)
C95 C96 C97 118.7(4)
F29 C97 C96 119.8(4)
F29 C97 C98 120.7(4)
C96 C97 C98 119.5(4)
F30 C98 C93 121.1(4)
F30 C98 C97 114.6(4)
C93 C98 C97 124.3(4)
C100 C99 B2 126.5(4)
C104 C99 C100 113.8(4)
C104 C99 B2 119.3(4)
F31 C100 C99 121.7(4)
F31 C100 C101 115.5(4)
C101 C100 C99 122.8(5)
F32 C101 C100 119.9(5)
F32 C101 C102 119.5(5)
C102 C101 C100 120.6(5)
F33 C102 C101 120.5(5)
F33 C102 C103 120.5(5)
C103 C102 C101 118.9(4)
F34 C103 C102 120.0(4)
F34 C103 C104 121.3(5)
C102 C103 C104 118.7(5)
F35 C104 C99 119.3(4)
F35 C104 C103 115.5(4)
C99 C104 C103 125.1(4)
C106 C105 B2 119.2(4)
C110 C105 C106 113.3(5)
C110 C105 B2 126.4(4)
F36 C106 C105 118.9(4)
F36 C106 C107 116.5(5)
C107 C106 C105 124.6(6)
F37 C107 C106 121.2(6)
F37 C107 C108 119.6(5)
C106 C107 C108 119.2(5)
F38 C108 C107 121.0(6)
F38 C108 C109 119.8(7)
C109 C108 C107 119.2(5)
F39 C109 C108 120.2(5)
F39 C109 C110 119.4(6)
C108 C109 C110 120.4(6)
F40 C110 C105 121.0(4)
F40 C110 C109 115.7(5)
C109 C110 C105 123.3(5)
C87 B2 C93 112.6(4)
C87 B2 C99 100.8(3)
C99 B2 C93 114.6(3)
C105 B2 C87 116.2(4)
C105 B2 C93 99.8(3)
C105 B2 C99 113.6(4)

loop_
_geom_bond_atom_site_label_1
_geom_bond_atom_site_label_2
_geom_bond_distance
Ni1 C1 1.937(4)
Ni1 C23 2.237(6)
Ni1 C24 2.303(7)
Ni1 C25 2.256(6)
Ni1 C26 2.191(6)
Ni1 C27 2.110(5)
Ni1 C28 2.158(5)
Ni1A C1 1.900(7)
Ni1A C23 2.086(8)
Ni1A C24 1.850(9)
Ni1A C25 2.032(9)
Ni1A C26 2.465(8)
N1 C1 1.321(5)
N1 C2 1.477(6)
N1 C5 1.436(6)
N2 C1 1.337(6)
N2 C4 1.461(6)
N2 C14 1.432(6)
C2 H2A 0.9900
C2 H2B 0.9900
C2 C3 1.501(8)
C3 H3A 0.9900
C3 H3B 0.9900
C3 C4 1.501(8)
C4 H4A 0.9900
C4 H4B 0.9900
C5 C6 1.380(7)
C5 C10 1.394(7)
C6 C7 1.385(7)
C6 C11 1.511(7)
C7 H7 0.9500
C7 C8 1.385(8)
C8 C9 1.372(9)
C8 C12 1.502(8)
C9 H9 0.9500
C9 C10 1.387(8)
C10 C13 1.513(8)
C11 H11A 0.9800
C11 H11B 0.9800
C11 H11C 0.9800
C12 H12A 0.9800
C12 H12B 0.9800
C12 H12C 0.9800
C13 H13A 0.9800
C13 H13B 0.9800
C13 H13C 0.9800
C14 C15 1.401(6)
C14 C19 1.392(6)
C15 C16 1.387(6)
C15 C20 1.501(6)
C16 H16 0.9500
C16 C17 1.383(7)
C17 C18 1.386(8)
C17 C21 1.518(7)
C18 H18 0.9500
C18 C19 1.386(7)
C19 C22 1.509(7)
C20 H20A 0.9800
C20 H20B 0.9800
C20 H20C 0.9800
C21 H21A 0.9800
C21 H21B 0.9800
C21 H21C 0.9800
C22 H22A 0.9800
C22 H22B 0.9800
C22 H22C 0.9800
C23 H23 0.9500
C23 C24 1.362(12)
C23 C28 1.444(10)
C24 C25 1.342(12)
C24 C29 1.485(13)
C25 H25 0.9500
C25 C26 1.375(10)
C26 C27 1.411(8)
C26 C30 1.516(10)
C27 H27 0.9500
C27 C28 1.375(8)
C28 C31 1.466(9)
C29 H29A 0.9800
C29 H29B 0.9800
C29 H29C 0.9800
C30 H30A 0.9800
C30 H30B 0.9800
C30 H30C 0.9800
C31 H31A 0.9800
C31 H31B 0.9800
C31 H31C 0.9800
Ni2 C32 1.934(4)
Ni2 C54 2.253(8)
Ni2 C55 2.244(7)
Ni2 C56 2.205(6)
Ni2 C57 2.169(6)
Ni2 C58 2.110(5)
Ni2 C59 2.171(6)
Ni2A C32 1.877(13)
Ni2A C54 2.234(19)
Ni2A C55 1.822(15)
Ni2A C56 1.942(15)
Ni2A C57 2.475(18)
N3 C32 1.332(6)
N3 C33 1.481(6)
N3 C36 1.440(6)
N4 C32 1.318(6)
N4 C35 1.469(6)
N4 C45 1.436(6)
C33 H33A 0.9900
C33 H33B 0.9900
C33 C34 1.514(7)
C34 H34A 0.9900
C34 H34B 0.9900
C34 C35 1.497(8)
C35 H35A 0.9900
C35 H35B 0.9900
C36 C37 1.393(8)
C36 C41 1.391(6)
C37 C38 1.375(8)
C37 C42 1.501(7)
C38 H38 0.9500
C38 C39 1.386(8)
C39 C40 1.383(9)
C39 C43 1.515(8)
C40 H40 0.9500
C40 C41 1.383(8)
C41 C44 1.499(9)
C42 H42A 0.9800
C42 H42B 0.9800
C42 H42C 0.9800
C43 H43A 0.9800
C43 H43B 0.9800
C43 H43C 0.9800
C44 H44A 0.9800
C44 H44B 0.9800
C44 H44C 0.9800
C45 C46 1.407(6)
C45 C50 1.396(6)
C46 C47 1.382(7)
C46 C51 1.490(7)
C47 H47 0.9500
C47 C48 1.380(8)
C48 C49 1.380(8)
C48 C52 1.520(7)
C49 H49 0.9500
C49 C50 1.376(7)
C50 C53 1.497(7)
C51 H51A 0.9800
C51 H51B 0.9800
C51 H51C 0.9800
C52 H52A 0.9800
C52 H52B 0.9800
C52 H52C 0.9800
C53 H53A 0.9800
C53 H53B 0.9800
C53 H53C 0.9800
C54 H54 0.9500
C54 C55 1.349(14)
C54 C59 1.417(12)
C55 C56 1.334(13)
C55 C60 1.500(15)
C56 H56 0.9500
C56 C57 1.428(11)
C57 C58 1.403(9)
C57 C61 1.526(12)
C58 H58 0.9500
C58 C59 1.362(9)
C59 C62 1.465(12)
C60 H60A 0.9800
C60 H60B 0.9800
C60 H60C 0.9800
C61 H61A 0.9800
C61 H61B 0.9800
C61 H61C 0.9800
C62 H62A 0.9800
C62 H62B 0.9800
C62 H62C 0.9800
F6 C70 1.345(6)
F7 C71 1.361(6)
F8 C72 1.345(6)
F9 C73 1.333(6)
F10 C74 1.348(6)
F11 C76 1.353(6)
F12 C77 1.354(9)
F13 C78 1.354(8)
F14 C79 1.345(7)
F15 C80 1.330(8)
F16 C82 1.350(5)
F17 C83 1.337(5)
F18 C84 1.342(5)
F19 C85 1.344(6)
F20 C86 1.341(5)
F1 C64 1.335(9)
F2 C65 1.338(8)
F3 C66 1.340(7)
F4 C67 1.314(9)
F5 C68 1.293(10)
F1A C64A 1.309(12)
F2A C65A 1.350(13)
F3A C66A 1.341(12)
F4A C67A 1.309(14)
F5A C68A 1.327(16)
C69 C70 1.395(7)
C69 C74 1.369(7)
C69 B1 1.604(16)
C69 B1A 1.80(3)
C70 C71 1.375(7)
C71 C72 1.363(9)
C72 C73 1.357(8)
C73 C74 1.379(7)
C75 C76 1.387(8)
C75 C80 1.400(7)
C75 B1 1.753(9)
C75 B1A 1.37(3)
C76 C77 1.383(9)
C77 C78 1.346(10)
C78 C79 1.370(11)
C79 C80 1.367(9)
C81 C82 1.386(6)
C81 C86 1.383(6)
C81 B1 1.662(18)
C81 B1A 1.69(4)
C82 C83 1.385(6)
C83 C84 1.370(7)
C84 C85 1.357(7)
C85 C86 1.377(7)
C63 C64 1.3900
C63 C68 1.3900
C63 B1 1.697(7)
C64 C65 1.3900
C65 C66 1.3900
C66 C67 1.3900
C67 C68 1.3900
C63A C64A 1.3900
C63A C68A 1.3900
C63A B1A 1.696(8)
C64A C65A 1.3900
C65A C66A 1.3900
C66A C67A 1.3900
C67A C68A 1.3900
F21 C88 1.331(7)
F22 C89 1.327(8)
F23 C90 1.338(7)
F24 C91 1.348(7)
F25 C92 1.341(7)
F26 C94 1.349(5)
F27 C95 1.342(5)
F28 C96 1.337(5)
F29 C97 1.335(5)
F30 C98 1.348(5)
F31 C100 1.342(6)
F32 C101 1.355(6)
F33 C102 1.340(6)
F34 C103 1.332(6)
F35 C104 1.346(5)
F36 C106 1.348(7)
F37 C107 1.332(7)
F38 C108 1.346(6)
F39 C109 1.349(7)
F40 C110 1.341(6)
C87 C88 1.400(8)
C87 C92 1.376(7)
C87 B2 1.660(7)
C88 C89 1.411(8)
C89 C90 1.322(10)
C90 C91 1.350(11)
C91 C92 1.419(8)
C93 C94 1.383(6)
C93 C98 1.377(6)
C93 B2 1.667(6)
C94 C95 1.372(6)
C95 C96 1.369(7)
C96 C97 1.373(7)
C97 C98 1.380(6)
C99 C100 1.383(6)
C99 C104 1.377(6)
C99 B2 1.664(6)
C100 C101 1.382(7)
C101 C102 1.370(8)
C102 C103 1.367(8)
C103 C104 1.379(6)
C105 C106 1.405(7)
C105 C110 1.386(7)
C105 B2 1.644(7)
C106 C107 1.359(8)
C107 C108 1.370(10)
C108 C109 1.366(9)
C109 C110 1.373(8)

loop_
_geom_torsion_atom_site_label_1
_geom_torsion_atom_site_label_2
_geom_torsion_atom_site_label_3
_geom_torsion_atom_site_label_4
_geom_torsion
Ni1 C23 C24 Ni1A 17.1(2)
Ni1 C23 C24 C25 -50.5(6)
Ni1 C23 C24 C29 136.6(7)
Ni1 C23 C28 C27 56.0(4)
Ni1 C23 C28 C31 -125.8(5)
Ni1 C24 C25 Ni1A 18.7(2)
Ni1 C24 C25 C26 -53.5(6)
Ni1 C25 C26 Ni1A 1.8(3)
Ni1 C25 C26 C27 -54.0(4)
Ni1 C25 C26 C30 128.3(6)
Ni1 C26 C27 C28 -57.4(4)
Ni1 C27 C28 C23 -58.3(4)
Ni1 C27 C28 C31 123.5(5)
Ni1A C23 C24 Ni1 -17.1(2)
Ni1A C23 C24 C25 -67.7(7)
Ni1A C23 C24 C29 119.5(8)
Ni1A C23 C28 Ni1 -1.6(2)
Ni1A C23 C28 C27 54.4(5)
Ni1A C23 C28 C31 -127.4(5)
Ni1A C24 C25 Ni1 -18.7(2)
Ni1A C24 C25 C26 -72.2(6)
Ni1A C25 C26 Ni1 -1.8(3)
Ni1A C25 C26 C27 -55.7(6)
Ni1A C25 C26 C30 126.6(6)
Ni1A C26 C27 Ni1 13.83(16)
Ni1A C26 C27 C28 -43.6(5)
N1 C2 C3 C4 -52.8(7)
N1 C5 C6 C7 -178.4(4)
N1 C5 C6 C11 3.2(7)
N1 C5 C10 C9 179.0(5)
N1 C5 C10 C13 -2.7(8)
N2 C14 C15 C16 179.8(4)
N2 C14 C15 C20 -0.3(6)
N2 C14 C19 C18 179.9(4)
N2 C14 C19 C22 -1.9(6)
C1 Ni1A C24 Ni1 150(2)
C1 Ni1A C24 C23 92.2(18)
C1 Ni1A C24 C25 -141.5(18)
C1 Ni1A C24 C29 -17(3)
C1 N1 C2 C3 27.5(8)
C1 N1 C5 C6 -96.3(5)
C1 N1 C5 C10 86.2(6)
C1 N2 C4 C3 -24.7(6)
C1 N2 C14 C15 96.4(4)
C1 N2 C14 C19 -87.4(5)
C2 N1 C1 Ni1 178.3(4)
C2 N1 C1 Ni1A 176.9(5)
C2 N1 C1 N2 0.8(7)
C2 N1 C5 C6 83.8(6)
C2 N1 C5 C10 -93.8(6)
C2 C3 C4 N2 51.1(6)
C4 N2 C1 Ni1 179.6(4)
C4 N2 C1 Ni1A -177.4(4)
C4 N2 C1 N1 -2.3(7)
C4 N2 C14 C15 -82.9(5)
C4 N2 C14 C19 93.3(5)
C5 N1 C1 Ni1 -1.7(7)
C5 N1 C1 Ni1A -3.1(6)
C5 N1 C1 N2 -179.2(4)
C5 N1 C2 C3 -152.5(5)
C5 C6 C7 C8 0.9(8)
C6 C5 C10 C9 1.5(8)
C6 C5 C10 C13 179.8(6)
C6 C7 C8 C9 -1.4(9)
C6 C7 C8 C12 -178.3(6)
C7 C8 C9 C10 2.1(9)
C8 C9 C10 C5 -2.2(9)
C8 C9 C10 C13 179.6(6)
C10 C5 C6 C7 -0.9(7)
C10 C5 C6 C11 -179.3(5)
C11 C6 C7 C8 179.3(6)
C12 C8 C9 C10 179.1(6)
C14 N2 C1 Ni1 0.3(4)
C14 N2 C1 Ni1A 3.3(6)
C14 N2 C1 N1 178.4(4)
C14 N2 C4 C3 154.6(4)
C14 C15 C16 C17 -1.4(6)
C15 C14 C19 C18 -4.0(6)
C15 C14 C19 C22 174.2(4)
C15 C16 C17 C18 -0.4(7)
C15 C16 C17 C21 179.4(4)
C16 C17 C18 C19 0.0(7)
C17 C18 C19 C14 2.2(7)
C17 C18 C19 C22 -176.0(5)
C19 C14 C15 C16 3.6(6)
C19 C14 C15 C20 -176.5(4)
C20 C15 C16 C17 178.7(4)
C21 C17 C18 C19 -179.8(5)
C23 Ni1A C24 Ni1 58.1(8)
C23 Ni1A C24 C25 126.4(7)
C23 Ni1A C24 C29 -109.4(12)
C23 C24 C25 Ni1 50.1(6)
C23 C24 C25 Ni1A 68.7(6)
C23 C24 C25 C26 -3.4(11)
C24 C23 C28 Ni1 -56.8(5)
C24 C23 C28 C27 -0.9(8)
C24 C23 C28 C31 177.3(6)
C24 C25 C26 Ni1 56.0(6)
C24 C25 C26 Ni1A 57.7(6)
C24 C25 C26 C27 2.0(9)
C24 C25 C26 C30 -175.7(6)
C25 Ni1A C24 Ni1 -68.2(8)
C25 Ni1A C24 C23 -126.4(7)
C25 Ni1A C24 C29 124.2(13)
C25 C26 C27 Ni1 57.3(5)
C25 C26 C27 C28 -0.1(8)
C26 Ni1A C24 Ni1 -38.3(6)
C26 Ni1A C24 C23 -96.4(5)
C26 Ni1A C24 C25 29.9(4)
C26 Ni1A C24 C29 154.2(12)
C26 C27 C28 Ni1 57.8(4)
C26 C27 C28 C23 -0.5(7)
C26 C27 C28 C31 -178.6(5)
C28 C23 C24 Ni1 53.3(5)
C28 C23 C24 Ni1A 70.5(6)
C28 C23 C24 C25 2.8(10)
C28 C23 C24 C29 -170.1(7)
C29 C24 C25 Ni1 -138.1(9)
C29 C24 C25 Ni1A -119.4(9)
C29 C24 C25 C26 168.4(8)
C30 C26 C27 Ni1 -125.0(6)
C30 C26 C27 C28 177.6(5)
Ni2 C54 C55 Ni2A 17.7(6)
Ni2 C54 C55 C56 -51.9(7)
Ni2 C54 C55 C60 134.5(6)
Ni2 C54 C59 C58 54.8(5)
Ni2 C54 C59 C62 -128.4(6)
Ni2 C55 C56 Ni2A 24.1(6)
Ni2 C55 C56 C57 -53.3(6)
Ni2 C56 C57 Ni2A 6.5(6)
Ni2 C56 C57 C58 -55.6(4)
Ni2 C56 C57 C61 127.5(7)
Ni2 C57 C58 C59 -56.5(5)
Ni2 C58 C59 C54 -57.4(5)
Ni2 C58 C59 C62 125.8(6)
Ni2A C54 C55 Ni2 -17.7(6)
Ni2A C54 C55 C56 -69.6(9)
Ni2A C54 C55 C60 116.8(9)
Ni2A C54 C59 Ni2 -4.3(5)
Ni2A C54 C59 C58 50.5(7)
Ni2A C54 C59 C62 -132.6(7)
Ni2A C55 C56 Ni2 -24.1(6)
Ni2A C55 C56 C57 -77.4(9)
Ni2A C56 C57 Ni2 -6.5(6)
Ni2A C56 C57 C58 -62.1(8)
Ni2A C56 C57 C61 121.1(9)
Ni2A C57 C58 Ni2 13.6(4)
Ni2A C57 C58 C59 -42.8(6)
N3 C33 C34 C35 -53.7(7)
N3 C36 C37 C38 -178.1(4)
N3 C36 C37 C42 1.9(7)
N3 C36 C41 C40 179.7(5)
N3 C36 C41 C44 -1.6(8)
N4 C45 C46 C47 -179.8(4)
N4 C45 C46 C51 -0.3(6)
N4 C45 C50 C49 179.9(4)
N4 C45 C50 C53 -1.6(7)
C32 Ni2A C55 Ni2 103(5)
C32 Ni2A C55 C54 56(4)
C32 Ni2A C55 C56 -178(4)
C32 Ni2A C55 C60 -48(4)
C32 N3 C33 C34 29.3(7)
C32 N3 C36 C37 -98.1(5)
C32 N3 C36 C41 84.3(6)
C32 N4 C35 C34 -24.2(7)
C32 N4 C45 C46 97.2(5)
C32 N4 C45 C50 -85.3(5)
C33 N3 C32 Ni2 177.4(4)
C33 N3 C32 Ni2A 174.5(7)
C33 N3 C32 N4 -0.7(7)
C33 N3 C36 C37 82.8(6)
C33 N3 C36 C41 -94.9(6)
C33 C34 C35 N4 51.0(6)
C35 N4 C32 Ni2 179.2(4)
C35 N4 C32 Ni2A -175.8(9)
C35 N4 C32 N3 -2.2(7)
C35 N4 C45 C46 -83.7(5)
C35 N4 C45 C50 93.7(5)
C36 N3 C32 Ni2 -1.7(7)
C36 N3 C32 Ni2A -4.5(8)
C36 N3 C32 N4 -179.8(4)
C36 N3 C33 C34 -151.6(5)
C36 C37 C38 C39 -1.2(8)
C37 C36 C41 C40 2.2(7)
C37 C36 C41 C44 -179.2(6)
C37 C38 C39 C40 1.2(9)
C37 C38 C39 C43 -177.5(6)
C38 C39 C40 C41 0.6(9)
C39 C40 C41 C36 -2.2(9)
C39 C40 C41 C44 179.2(6)
C41 C36 C37 C38 -0.5(7)
C41 C36 C37 C42 179.4(5)
C42 C37 C38 C39 178.8(6)
C43 C39 C40 C41 179.2(6)
C45 N4 C32 Ni2 -1.8(5)
C45 N4 C32 Ni2A 3.1(11)
C45 N4 C32 N3 176.8(4)
C45 N4 C35 C34 156.8(4)
C45 C46 C47 C48 -1.2(7)
C46 C45 C50 C49 -2.7(6)
C46 C45 C50 C53 175.8(5)
C46 C47 C48 C49 -0.3(7)
C46 C47 C48 C52 179.7(5)
C47 C48 C49 C50 0.4(7)
C48 C49 C50 C45 1.1(7)
C48 C49 C50 C53 -177.4(5)
C50 C45 C46 C47 2.8(6)
C50 C45 C46 C51 -177.8(4)
C51 C46 C47 C48 179.3(4)
C52 C48 C49 C50 -179.7(5)
C54 Ni2A C32 Ni2 -66.1(13)
C54 Ni2A C32 N3 109.5(12)
C54 Ni2A C32 N4 -76.2(16)
C54 Ni2A C55 Ni2 47.5(15)
C54 Ni2A C55 C56 125.9(8)
C54 Ni2A C55 C60 -104.3(14)
C54 C55 C56 Ni2 52.8(7)
C54 C55 C56 Ni2A 76.9(10)
C54 C55 C56 C57 -0.6(12)
C55 Ni2A C32 Ni2 -107(4)
C55 Ni2A C32 N3 68(4)
C55 Ni2A C32 N4 -118(4)
C55 C54 C59 Ni2 -54.3(6)
C55 C54 C59 C58 0.5(10)
C55 C54 C59 C62 177.3(7)
C55 C56 C57 Ni2 55.4(6)
C55 C56 C57 Ni2A 61.9(8)
C55 C56 C57 C58 -0.2(9)
C55 C56 C57 C61 -177.0(7)
C56 Ni2A C32 Ni2 76(3)
C56 Ni2A C32 N3 -109(3)
C56 Ni2A C32 N4 66(3)
C56 Ni2A C55 Ni2 -78.5(15)
C56 Ni2A C55 C54 -125.9(8)
C56 Ni2A C55 C60 129.7(15)
C56 C57 C58 Ni2 57.6(5)
C56 C57 C58 C59 1.2(8)
C57 Ni2A C32 Ni2 36.7(7)
C57 Ni2A C32 N3 -147.7(10)
C57 Ni2A C32 N4 26.6(17)
C57 Ni2A C55 Ni2 -46.7(13)
C57 Ni2A C55 C54 -94.2(6)
C57 Ni2A C55 C56 31.7(5)
C57 Ni2A C55 C60 161.5(13)
C57 C58 C59 Ni2 56.1(5)
C57 C58 C59 C54 -1.3(8)
C57 C58 C59 C62 -178.1(6)
C59 C54 C55 Ni2 52.4(6)
C59 C54 C55 Ni2A 70.1(9)
C59 C54 C55 C56 0.5(12)
C59 C54 C55 C60 -173.1(7)
C60 C55 C56 Ni2 -135.7(10)
C60 C55 C56 Ni2A -111.6(12)
C60 C55 C56 C57 171.0(8)
C61 C57 C58 Ni2 -125.4(6)
C61 C57 C58 C59 178.1(6)
F6 C70 C71 F7 -2.2(9)
F6 C70 C71 C72 179.0(6)
F7 C71 C72 F8 0.5(10)
F7 C71 C72 C73 179.3(6)
F8 C72 C73 F9 -0.1(10)
F8 C72 C73 C74 -179.6(6)
F9 C73 C74 F10 0.7(9)
F9 C73 C74 C69 -179.3(6)
F11 C76 C77 F12 1.6(8)
F11 C76 C77 C78 -179.9(5)
F12 C77 C78 F13 -3.5(9)
F12 C77 C78 C79 178.3(6)
F13 C78 C79 F14 1.0(9)
F13 C78 C79 C80 -176.2(5)
F14 C79 C80 F15 -1.7(7)
F14 C79 C80 C75 -179.7(5)
F16 C82 C83 F17 0.0(6)
F16 C82 C83 C84 179.2(4)
F17 C83 C84 F18 1.3(6)
F17 C83 C84 C85 -178.8(4)
F18 C84 C85 F19 -0.5(6)
F18 C84 C85 C86 179.4(4)
F19 C85 C86 F20 -3.1(7)
F19 C85 C86 C81 178.6(4)
F1 C64 C65 F2 -2.3(7)
F1 C64 C65 C66 179.1(6)
F2 C65 C66 F3 0.5(7)
F2 C65 C66 C67 -178.6(7)
F3 C66 C67 F4 -0.7(7)
F3 C66 C67 C68 -179.2(7)
F4 C67 C68 F5 2.4(10)
F4 C67 C68 C63 -178.6(6)
F1A C64A C65A F2A -1.0(11)
F1A C64A C65A C66A 177.6(11)
F2A C65A C66A F3A -2.3(11)
F2A C65A C66A C67A 178.6(10)
F3A C66A C67A F4A -2.1(11)
F3A C66A C67A C68A -179.1(10)
F4A C67A C68A F5A 4.3(18)
F4A C67A C68A C63A -176.9(11)
C69 C70 C71 F7 179.3(5)
C69 C70 C71 C72 0.4(10)
C70 C69 C74 F10 178.3(5)
C70 C69 C74 C73 -1.6(9)
C70 C69 B1 C75 135.2(7)
C70 C69 B1 C81 27.5(8)
C70 C69 B1 C63 -96.9(8)
C70 C69 B1A C75 130.9(17)
C70 C69 B1A C81 3.9(12)
C70 C69 B1A C63A -109.5(12)
C70 C71 C72 F8 179.3(6)
C70 C71 C72 C73 -1.9(10)
C71 C72 C73 F9 -178.9(6)
C71 C72 C73 C74 1.5(10)
C72 C73 C74 F10 -179.7(6)
C72 C73 C74 C69 0.3(10)
C74 C69 C70 F6 -177.2(5)
C74 C69 C70 C71 1.2(8)
C74 C69 B1 C75 -55.3(8)
C74 C69 B1 C81 -163.0(6)
C74 C69 B1 C63 72.6(9)
C74 C69 B1A C75 -46.6(15)
C74 C69 B1A C81 -173.7(7)
C74 C69 B1A C63A 73.0(16)
C75 C76 C77 F12 -179.8(5)
C75 C76 C77 C78 -1.3(9)
C76 C75 C80 F15 -176.9(4)
C76 C75 C80 C79 1.0(7)
C76 C75 B1 C69 -22.7(11)
C76 C75 B1 C81 98.7(9)
C76 C75 B1 C63 -141.9(9)
C76 C75 B1A C69 -27(2)
C76 C75 B1A C81 97(2)
C76 C75 B1A C63A -136.4(14)
C76 C77 C78 F13 178.0(5)
C76 C77 C78 C79 -0.2(9)
C77 C78 C79 F14 179.2(5)
C77 C78 C79 C80 2.0(9)
C78 C79 C80 F15 175.5(5)
C78 C79 C80 C75 -2.5(8)
C80 C75 C76 F11 179.4(4)
C80 C75 C76 C77 0.9(8)
C80 C75 B1 C69 168.9(5)
C80 C75 B1 C81 -69.6(6)
C80 C75 B1 C63 49.7(14)
C80 C75 B1A C69 167.1(8)
C80 C75 B1A C81 -68.2(10)
C80 C75 B1A C63A 58(3)
C81 C82 C83 F17 179.0(4)
C81 C82 C83 C84 -1.7(7)
C82 C81 C86 F20 -176.8(4)
C82 C81 C86 C85 1.5(7)
C82 C81 B1 C69 -141.6(6)
C82 C81 B1 C75 102.1(6)
C82 C81 B1 C63 -22.0(8)
C82 C81 B1A C69 -135.3(8)
C82 C81 B1A C75 92.0(12)
C82 C81 B1A C63A -35(2)
C82 C83 C84 F18 -178.0(4)
C82 C83 C84 C85 1.9(6)
C83 C84 C85 F19 179.6(4)
C83 C84 C85 C86 -0.5(7)
C84 C85 C86 F20 177.0(4)
C84 C85 C86 C81 -1.3(7)
C86 C81 C82 F16 179.0(4)
C86 C81 C82 C83 0.0(7)
C86 C81 B1 C69 44.1(8)
C86 C81 B1 C75 -72.2(6)
C86 C81 B1 C63 163.7(5)
C86 C81 B1A C69 67.0(10)
C86 C81 B1A C75 -65.6(18)
C86 C81 B1A C63A 167.0(11)
C63 C64 C65 F2 178.6(7)
C63 C64 C65 C66 0.0
C64 C63 C68 F5 179.0(11)
C64 C63 C68 C67 0.0
C64 C63 B1 C69 -101.3(6)
C64 C63 B1 C75 21.4(15)
C64 C63 B1 C81 131.5(5)
C64 C65 C66 F3 179.2(7)
C64 C65 C66 C67 0.0
C65 C66 C67 F4 178.6(7)
C65 C66 C67 C68 0.0
C66 C67 C68 F5 -179.0(11)
C66 C67 C68 C63 0.0
C68 C63 C64 F1 -178.9(7)
C68 C63 C64 C65 0.0
C68 C63 B1 C69 71.9(10)
C68 C63 B1 C75 -165.3(8)
C68 C63 B1 C81 -55.3(8)
C63A C64A C65A F2A -178.6(10)
C63A C64A C65A C66A 0.0
C64A C63A C68A F5A 178.7(18)
C64A C63A C68A C67A 0.0
C64A C63A B1A C69 -110.5(10)
C64A C63A B1A C75 15(3)
C64A C63A B1A C81 141.0(10)
C64A C65A C66A F3A 179.1(10)
C64A C65A C66A C67A 0.0
C65A C66A C67A F4A 177.0(11)
C65A C66A C67A C68A 0.0
C66A C67A C68A F5A -178.8(17)
C66A C67A C68A C63A 0.0
C68A C63A C64A F1A -177.4(12)
C68A C63A C64A C65A 0.0
C68A C63A B1A C69 67(2)
C68A C63A B1A C75 -167.4(18)
C68A C63A B1A C81 -41(2)
B1 C69 C70 F6 -6.8(8)
B1 C69 C70 C71 171.6(5)
B1 C69 C74 F10 7.7(9)
B1 C69 C74 C73 -172.3(6)
B1 C69 B1A C75 -169(7)
B1 C69 B1A C81 64(7)
B1 C69 B1A C63A -49(5)
B1 C75 C76 F11 10.5(10)
B1 C75 C76 C77 -168.0(8)
B1 C75 C80 F15 -7.2(8)
B1 C75 C80 C79 170.8(7)
B1 C75 B1A C69 60(36)
B1 C75 B1A C81 -176(100)
B1 C75 B1A C63A -49(33)
B1 C81 C82 F16 4.3(7)
B1 C81 C82 C83 -174.7(5)
B1 C81 C86 F20 -1.8(7)
B1 C81 C86 C85 176.4(5)
B1 C81 B1A C69 -48(5)
B1 C81 B1A C75 179(100)
B1 C81 B1A C63A 52(4)
B1 C63 C64 F1 -5.8(10)
B1 C63 C64 C65 173.1(9)
B1 C63 C68 F5 5.6(12)
B1 C63 C68 C67 -173.4(9)
B1A C69 C70 F6 5.2(10)
B1A C69 C70 C71 -176.4(8)
B1A C69 C74 F10 -3.7(9)
B1A C69 C74 C73 176.3(7)
B1A C69 B1 C75 8(6)
B1A C69 B1 C81 -100(6)
B1A C69 B1 C63 136(7)
B1A C75 C76 F11 13.3(19)
B1A C75 C76 C77 -165.2(18)
B1A C75 C80 F15 -9.7(15)
B1A C75 C80 C79 168.2(14)
B1A C75 B1 C69 -117(35)
B1A C75 B1 C81 4(35)
B1A C75 B1 C63 123(36)
B1A C81 C82 F16 20.8(12)
B1A C81 C82 C83 -158.3(10)
B1A C81 C86 F20 -15.9(11)
B1A C81 C86 C85 162.3(11)
B1A C81 B1 C69 116(5)
B1A C81 B1 C75 -1(4)
B1A C81 B1 C63 -125(5)
B1A C63A C64A F1A 0.3(18)
B1A C63A C64A C65A 177.7(17)
B1A C63A C68A F5A 1(2)
B1A C63A C68A C67A -177.7(18)
F21 C88 C89 F22 1.3(7)
F21 C88 C89 C90 -179.7(5)
F22 C89 C90 F23 -0.4(9)
F22 C89 C90 C91 179.5(5)
F23 C90 C91 F24 1.3(9)
F23 C90 C91 C92 179.7(5)
F24 C91 C92 F25 -2.2(7)
F24 C91 C92 C87 177.5(5)
F26 C94 C95 F27 -2.8(6)
F26 C94 C95 C96 176.3(4)
F27 C95 C96 F28 -1.4(6)
F27 C95 C96 C97 179.1(4)
F28 C96 C97 F29 2.3(6)
F28 C96 C97 C98 -177.6(4)
F29 C97 C98 F30 -1.2(6)
F29 C97 C98 C93 178.0(4)
F31 C100 C101 F32 -1.5(8)
F31 C100 C101 C102 178.8(5)
F32 C101 C102 F33 -0.4(9)
F32 C101 C102 C103 179.4(5)
F33 C102 C103 F34 0.0(9)
F33 C102 C103 C104 -179.4(5)
F34 C103 C104 F35 0.9(8)
F34 C103 C104 C99 -178.2(5)
F36 C106 C107 F37 -1.5(7)
F36 C106 C107 C108 175.8(4)
F37 C107 C108 F38 2.1(8)
F37 C107 C108 C109 179.8(5)
F38 C108 C109 F39 -3.4(8)
F38 C108 C109 C110 176.9(5)
F39 C109 C110 F40 0.8(7)
F39 C109 C110 C105 179.0(5)
C87 C88 C89 F22 -178.6(4)
C87 C88 C89 C90 0.4(8)
C88 C87 C92 F25 -178.5(4)
C88 C87 C92 C91 1.8(7)
C88 C87 B2 C93 -53.7(5)
C88 C87 B2 C99 68.9(5)
C88 C87 B2 C105 -167.9(4)
C88 C89 C90 F23 -179.4(5)
C88 C89 C90 C91 0.5(9)
C89 C90 C91 F24 -178.7(5)
C89 C90 C91 C92 -0.3(9)
C90 C91 C92 F25 179.3(5)
C90 C91 C92 C87 -1.0(8)
C92 C87 C88 F21 178.6(4)
C92 C87 C88 C89 -1.5(7)
C92 C87 B2 C93 133.5(5)
C92 C87 B2 C99 -103.9(5)
C92 C87 B2 C105 19.3(6)
C93 C94 C95 F27 178.9(4)
C93 C94 C95 C96 -2.0(7)
C94 C93 C98 F30 179.4(4)
C94 C93 C98 C97 0.3(6)
C94 C93 B2 C87 166.5(4)
C94 C93 B2 C99 52.0(5)
C94 C93 B2 C105 -69.7(5)
C94 C95 C96 F28 179.5(4)
C94 C95 C96 C97 0.0(6)
C95 C96 C97 F29 -178.2(4)
C95 C96 C97 C98 1.9(6)
C96 C97 C98 F30 178.7(4)
C96 C97 C98 C93 -2.1(7)
C98 C93 C94 F26 -176.5(4)
C98 C93 C94 C95 1.8(6)
C98 C93 B2 C87 -23.1(6)
C98 C93 B2 C99 -137.6(4)
C98 C93 B2 C105 100.7(5)
C99 C100 C101 F32 178.6(5)
C99 C100 C101 C102 -1.0(9)
C100 C99 C104 F35 178.0(4)
C100 C99 C104 C103 -3.0(7)
C100 C99 B2 C87 -102.4(5)
C100 C99 B2 C93 18.8(6)
C100 C99 B2 C105 132.6(5)
C100 C101 C102 F33 179.3(5)
C100 C101 C102 C103 -0.9(9)
C101 C102 C103 F34 -179.7(5)
C101 C102 C103 C104 0.9(9)
C102 C103 C104 F35 -179.7(5)
C102 C103 C104 C99 1.2(8)
C104 C99 C100 F31 -177.0(4)
C104 C99 C100 C101 2.8(7)
C104 C99 B2 C87 70.3(5)
C104 C99 B2 C93 -168.5(4)
C104 C99 B2 C105 -54.7(6)
C105 C106 C107 F37 -179.3(4)
C105 C106 C107 C108 -2.0(8)
C106 C105 C110 F40 179.8(4)
C106 C105 C110 C109 1.7(7)
C106 C105 B2 C87 53.9(5)
C106 C105 B2 C93 -67.4(5)
C106 C105 B2 C99 170.2(4)
C106 C107 C108 F38 -175.3(5)
C106 C107 C108 C109 2.5(8)
C107 C108 C109 F39 178.8(5)
C107 C108 C109 C110 -0.9(8)
C108 C109 C110 F40 -179.5(5)
C108 C109 C110 C105 -1.3(8)
C110 C105 C106 F36 -177.8(4)
C110 C105 C106 C107 0.0(7)
C110 C105 B2 C87 -138.9(5)
C110 C105 B2 C93 99.8(5)
C110 C105 B2 C99 -22.6(6)
B2 C87 C88 F21 4.8(6)
B2 C87 C88 C89 -175.4(4)
B2 C87 C92 F25 -5.3(7)
B2 C87 C92 C91 174.9(4)
B2 C93 C94 F26 -4.8(6)
B2 C93 C94 C95 173.5(4)
B2 C93 C98 F30 8.5(7)
B2 C93 C98 C97 -170.6(4)
B2 C99 C100 F31 -4.0(7)
B2 C99 C100 C101 175.9(5)
B2 C99 C104 F35 4.4(7)
B2 C99 C104 C103 -176.5(5)
B2 C105 C106 F36 -9.0(6)
B2 C105 C106 C107 168.8(4)
B2 C105 C110 F40 11.9(7)
B2 C105 C110 C109 -166.2(5)
